data_4029720
loop_
_publ_author_name
'Martin, Anthony R.'
'Chartoire, Anthony'
'Slawin, Alexandra M. Z.'
'Nolan, Steven P.'

_publ_section_title
;
 Extending the utility of [Pd(NHC)(cinnamyl)Cl] precatalysts: Direct
 arylation of heterocycles.
;
_journal_name_full 'Beilstein journal of organic chemistry'
_journal_page_first 1637
_journal_page_last 1643
_journal_paper_doi 10.3762/bjoc.8.187
_journal_volume 8
_journal_year 2012
_chemical_formula_moiety 'C89.50 H89 Cl2 N2 Pd'
_chemical_formula_sum 'C89.5 H89 Cl2 N2 Pd'
_chemical_formula_weight 1370.01
_space_group_IT_number 2
_symmetry_cell_setting triclinic
_symmetry_Int_Tables_number 2
_symmetry_space_group_name_Hall '-P 1'
_symmetry_space_group_name_H-M 'P -1'
_atom_sites_solution_hydrogens geom
_atom_sites_solution_primary direct
_atom_sites_solution_secondary difmap
_cell_angle_alpha 89.971(7)
_cell_angle_beta 80.984(7)
_cell_angle_gamma 70.150(8)
_cell_formula_units_Z 2
_cell_length_a 13.8017(7)
_cell_length_b 17.0279(9)
_cell_length_c 18.9988(14)
_cell_measurement_reflns_used 33319
_cell_measurement_temperature 93
_cell_measurement_theta_max 25.41
_cell_measurement_theta_min 3.02
_cell_volume 4141.1(5)
_computing_cell_refinement 'CrystalClear-SM Expert 2.0 rc13'
_computing_data_collection 'CrystalClear-SM Expert 2.0 rc13 (Rigaku, 2009)'
_computing_data_reduction 'CrystalClear-SM Expert 2.0 rc13'
_computing_molecular_graphics 'CrystalStructure 4.0'
_computing_publication_material 'CrystalStructure 4.0 (Rigaku, 2010)'
_computing_structure_refinement 'SHELXL97 (Sheldrick, 2008)'
_computing_structure_solution 'DIRDIF99-PATTY (Gould, et al., 1999)'
_diffrn_ambient_temperature 93
_diffrn_detector_area_resol_mean 14.286
_diffrn_measured_fraction_theta_full 0.990
_diffrn_measured_fraction_theta_max 0.990
_diffrn_measurement_device_type 'Rigaku Saturn70'
_diffrn_measurement_method \w
_diffrn_radiation_type 'Mo K\a'
_diffrn_radiation_wavelength 0.71075
_diffrn_reflns_av_R_equivalents 0.0360
_diffrn_reflns_limit_h_max 16
_diffrn_reflns_limit_h_min -14
_diffrn_reflns_limit_k_max 20
_diffrn_reflns_limit_k_min -20
_diffrn_reflns_limit_l_max 22
_diffrn_reflns_limit_l_min -22
_diffrn_reflns_number 41931
_diffrn_reflns_theta_full 25.35
_diffrn_reflns_theta_max 25.35
_diffrn_standards_number 0
_exptl_absorpt_coefficient_mu 0.330
_exptl_absorpt_correction_T_max 1.000
_exptl_absorpt_correction_T_min 0.789
_exptl_absorpt_correction_type multi-scan
_exptl_absorpt_process_details 'REQAB (Rigaku, 1998)'
_exptl_crystal_colour colorless
_exptl_crystal_density_diffrn 1.099
_exptl_crystal_density_method 'not measured'
_exptl_crystal_description prism
_exptl_crystal_F_000 1440.00
_exptl_crystal_size_max 0.060
_exptl_crystal_size_mid 0.060
_exptl_crystal_size_min 0.060
_refine_diff_density_max 2.420
_refine_diff_density_min -0.990
_refine_ls_extinction_method none
_refine_ls_goodness_of_fit_ref 1.043
_refine_ls_hydrogen_treatment constr
_refine_ls_number_parameters 880
_refine_ls_number_reflns 15028
_refine_ls_number_restraints 14
_refine_ls_R_factor_gt 0.0843
_refine_ls_shift/su_max 0.004
_refine_ls_structure_factor_coef Fsqd
_refine_ls_weighting_details 'w = 1/[\s^2^(Fo^2^)+(0.1531P)^2^+8.6976P] where P=(Fo^2^+2Fc^2^)/3'
_refine_ls_weighting_scheme calc
_refine_ls_wR_factor_ref 0.2577
_reflns_number_gt 12236
_reflns_number_total 15028
_reflns_threshold_expression F^2^>2.0\s(F^2^)
_cod_data_source_file 1860-5397-8-187-S3.cif
_cod_data_source_block 4
_cod_original_formula_sum 'C89.50 H89 Cl2 N2 Pd'
_cod_database_code 4029720

loop_
_symmetry_equiv_pos_site_id
_symmetry_equiv_pos_as_xyz
1 +X,+Y,+Z
2 -X,-Y,-Z

loop_
_atom_site_label
_atom_site_type_symbol
_atom_site_fract_x
_atom_site_fract_y
_atom_site_fract_z
_atom_site_U_iso_or_equiv
_atom_site_adp_type
_atom_site_occupancy
_atom_site_symmetry_multiplicity
_atom_site_calc_flag
_atom_site_refinement_flags
Pd1 Pd 0.20016(3) 0.26289(2) 0.13859(2) 0.04339(16) Uani 1.0 2 d .
Cl1 Cl 0.35310(12) 0.15595(8) 0.15776(8) 0.0594(4) Uani 1.0 2 d .
Cl2 Cl 0.3678(5) -0.0843(5) 0.2324(4) 0.139(3) Uani 0.5000 2 d .
Cl3 Cl 0.1709(4) -0.0258(3) 0.1907(3) 0.1072(16) Uani 0.5000 2 d .
N2 N 0.2069(3) 0.4049(3) 0.23070(19) 0.0368(9) Uani 1.0 2 d .
N5 N 0.1943(4) 0.3066(3) 0.2978(2) 0.0418(9) Uani 1.0 2 d .
C1 C 0.1948(4) 0.3287(3) 0.2293(3) 0.0395(10) Uani 1.0 2 d .
C3 C 0.2128(4) 0.4293(3) 0.2991(3) 0.0434(11) Uani 1.0 2 d .
C4 C 0.2037(4) 0.3688(3) 0.3411(3) 0.0452(12) Uani 1.0 2 d .
C6 C 0.2015(4) 0.4552(3) 0.1696(3) 0.0385(10) Uani 1.0 2 d .
C7 C 0.2865(4) 0.4329(3) 0.1131(3) 0.0389(10) Uani 1.0 2 d .
C8 C 0.2737(4) 0.4773(3) 0.0520(3) 0.0421(11) Uani 1.0 2 d .
C9 C 0.1822(5) 0.5440(3) 0.0472(3) 0.0451(12) Uani 1.0 2 d .
C10 C 0.1027(4) 0.5661(3) 0.1055(3) 0.0452(12) Uani 1.0 2 d .
C11 C 0.1106(4) 0.5222(3) 0.1677(3) 0.0406(11) Uani 1.0 2 d .
C12 C 0.3881(4) 0.3641(3) 0.1218(3) 0.0430(11) Uani 1.0 2 d .
C13 C 0.4698(4) 0.3391(3) 0.0541(3) 0.0433(11) Uani 1.0 2 d .
C14 C 0.4930(4) 0.2619(3) 0.0190(3) 0.0460(12) Uani 1.0 2 d .
C15 C 0.5691(5) 0.2369(4) -0.0416(3) 0.0527(13) Uani 1.0 2 d .
C16 C 0.6221(5) 0.2887(4) -0.0697(3) 0.0523(13) Uani 1.0 2 d .
C17 C 0.5992(5) 0.3655(4) -0.0333(3) 0.0501(12) Uani 1.0 2 d .
C18 C 0.5247(5) 0.3901(4) 0.0274(3) 0.0483(12) Uani 1.0 2 d .
C19 C 0.7034(6) 0.2643(5) -0.1366(4) 0.0750(19) Uani 1.0 2 d .
C20 C 0.4345(4) 0.3860(4) 0.1826(3) 0.0526(14) Uani 1.0 2 d .
C21 C 0.4927(5) 0.3205(6) 0.2194(4) 0.076(2) Uani 1.0 2 d .
C22 C 0.5394(6) 0.3392(10) 0.2743(5) 0.123(5) Uani 1.0 2 d .
C23 C 0.5274(7) 0.4196(12) 0.2954(5) 0.137(6) Uani 1.0 2 d .
C24 C 0.4692(6) 0.4841(7) 0.2583(4) 0.094(3) Uani 1.0 2 d .
C25 C 0.4240(5) 0.4674(5) 0.2022(4) 0.0651(17) Uani 1.0 2 d .
C26 C 0.5777(8) 0.4301(12) 0.3572(5) 0.199(9) Uani 1.0 2 d .
C27 C 0.1714(5) 0.5905(4) -0.0197(3) 0.0584(14) Uani 1.0 2 d .
C28 C 0.0237(4) 0.5502(3) 0.2327(3) 0.0437(11) Uani 1.0 2 d .
C29 C 0.0382(4) 0.6147(3) 0.2819(3) 0.0457(12) Uani 1.0 2 d .
C30 C 0.0883(5) 0.6697(4) 0.2588(3) 0.0584(15) Uani 1.0 2 d .
C31 C 0.0939(6) 0.7299(4) 0.3054(4) 0.0653(16) Uani 1.0 2 d .
C32 C 0.0506(5) 0.7375(4) 0.3762(4) 0.0604(15) Uani 1.0 2 d .
C33 C 0.0040(5) 0.6814(4) 0.4006(4) 0.0638(16) Uani 1.0 2 d .
C34 C -0.0027(5) 0.6207(4) 0.3543(3) 0.0591(15) Uani 1.0 2 d .
C35 C 0.0527(7) 0.8058(5) 0.4266(4) 0.083(2) Uani 1.0 2 d .
C36 C -0.0852(4) 0.5793(3) 0.2127(3) 0.0460(12) Uani 1.0 2 d .
C37 C -0.1390(5) 0.6619(4) 0.2007(4) 0.0612(15) Uani 1.0 2 d .
C38 C -0.2370(5) 0.6845(4) 0.1812(4) 0.0713(18) Uani 1.0 2 d .
C39 C -0.2843(5) 0.6258(4) 0.1741(4) 0.0617(15) Uani 1.0 2 d .
C40 C -0.2317(5) 0.5439(4) 0.1870(3) 0.0553(14) Uani 1.0 2 d .
C41 C -0.1331(5) 0.5205(4) 0.2060(3) 0.0487(12) Uani 1.0 2 d .
C42 C -0.3913(6) 0.6509(5) 0.1523(5) 0.083(2) Uani 1.0 2 d .
C43 C 0.1758(5) 0.2321(3) 0.3249(3) 0.0497(13) Uani 1.0 2 d .
C44 C 0.0777(5) 0.2262(4) 0.3247(3) 0.0558(14) Uani 1.0 2 d .
C45 C 0.0614(6) 0.1547(4) 0.3524(4) 0.0712(19) Uani 1.0 2 d .
C46 C 0.1366(7) 0.0931(5) 0.3788(5) 0.089(3) Uani 1.0 2 d .
C47 C 0.2328(6) 0.1018(4) 0.3786(5) 0.083(3) Uani 1.0 2 d .
C48 C 0.2541(5) 0.1719(4) 0.3531(4) 0.0601(15) Uani 1.0 2 d .
C49 C -0.0139(5) 0.2956(4) 0.3021(3) 0.0545(14) Uani 1.0 2 d .
C50 C -0.0885(5) 0.3392(4) 0.3704(4) 0.0565(14) Uani 1.0 2 d .
C51 C -0.0779(6) 0.4083(4) 0.4023(5) 0.0722(19) Uani 1.0 2 d .
C52 C -0.1411(6) 0.4465(5) 0.4656(5) 0.083(3) Uani 1.0 2 d .
C53 C -0.2168(6) 0.4168(5) 0.4987(4) 0.076(2) Uani 1.0 2 d .
C54 C -0.2259(6) 0.3467(5) 0.4673(4) 0.0680(17) Uani 1.0 2 d .
C55 C -0.1628(5) 0.3093(4) 0.4041(4) 0.0613(15) Uani 1.0 2 d .
C56 C -0.2840(7) 0.4555(6) 0.5686(5) 0.103(3) Uani 1.0 2 d .
C57 C -0.0669(5) 0.2676(4) 0.2472(4) 0.0544(14) Uani 1.0 2 d .
C58 C -0.1641(5) 0.3197(4) 0.2349(4) 0.0579(14) Uani 1.0 2 d .
C59 C -0.2132(6) 0.2997(5) 0.1837(4) 0.0697(17) Uani 1.0 2 d .
C60 C -0.1674(6) 0.2245(5) 0.1424(4) 0.0712(18) Uani 1.0 2 d .
C61 C -0.0716(6) 0.1741(5) 0.1540(4) 0.0707(18) Uani 1.0 2 d .
C62 C -0.0203(6) 0.1942(4) 0.2051(4) 0.0681(17) Uani 1.0 2 d .
C63 C -0.2245(8) 0.2007(6) 0.0882(5) 0.096(3) Uani 1.0 2 d .
C64 C 0.1176(8) 0.0169(6) 0.4113(7) 0.136(5) Uani 1.0 2 d .
C65 C 0.3572(5) 0.1825(4) 0.3596(3) 0.0591(15) Uani 1.0 2 d .
C66 C 0.4491(5) 0.1003(4) 0.3521(4) 0.0681(18) Uani 1.0 2 d .
C67 C 0.5024(6) 0.0682(5) 0.2859(4) 0.0736(19) Uani 1.0 2 d .
C68 C 0.5852(6) -0.0069(5) 0.2779(5) 0.087(3) Uani 1.0 2 d .
C69 C 0.6185(7) -0.0511(5) 0.3332(6) 0.098(3) Uani 1.0 2 d .
C70 C 0.5688(11) -0.0163(9) 0.3994(7) 0.193(9) Uani 1.0 2 d .
C71 C 0.4875(10) 0.0570(8) 0.4090(6) 0.182(8) Uani 1.0 2 d .
C72 C 0.7107(9) -0.1343(6) 0.3216(8) 0.150(6) Uani 1.0 2 d .
C73 C 0.3464(6) 0.2324(5) 0.4287(4) 0.0710(18) Uani 1.0 2 d .
C74 C 0.2728(6) 0.2391(5) 0.4888(4) 0.083(3) Uani 1.0 2 d .
C75 C 0.2657(8) 0.2880(7) 0.5500(5) 0.107(4) Uani 1.0 2 d .
C76 C 0.3310(9) 0.3297(9) 0.5547(5) 0.122(4) Uani 1.0 2 d .
C77 C 0.4029(10) 0.3261(9) 0.4949(6) 0.133(4) Uani 1.0 2 d .
C78 C 0.4114(8) 0.2774(8) 0.4330(5) 0.108(3) Uani 1.0 2 d .
C79 C 0.3218(11) 0.3834(10) 0.6195(6) 0.157(6) Uani 1.0 2 d .
C81 C 0.0736(5) 0.3442(4) 0.0930(4) 0.0670(17) Uani 1.0 2 d .
C82 C 0.1265(6) 0.2794(5) 0.0471(4) 0.102(4) Uani 1.0 2 d .
C83 C 0.2105(8) 0.2136(6) 0.0281(7) 0.144(5) Uani 1.0 2 d .
C84 C 0.2604(4) 0.1397(3) -0.0009(3) 0.0541(14) Uani 1.0 2 d .
C85 C 0.3478(5) 0.1360(6) -0.0503(3) 0.148(6) Uani 1.0 2 d .
C86 C 0.4137(4) 0.0597(8) -0.0835(4) 0.280(17) Uani 1.0 2 d .
C87 C 0.3922(7) -0.0130(5) -0.0673(5) 0.257(16) Uani 1.0 2 d .
C88 C 0.3049(9) -0.0093(3) -0.0179(5) 0.193(9) Uani 1.0 2 d .
C89 C 0.2390(6) 0.0670(4) 0.0153(3) 0.103(3) Uani 1.0 2 d .
C90 C 0.2723(19) -0.0181(12) 0.2022(11) 0.122(8) Uani 0.5000 2 d .
C91 C 0.2392(17) -0.1152(13) 0.6651(17) 0.165(12) Uani 0.5000 2 d .
C92 C 0.137(2) -0.0235(16) 0.7037(14) 0.132(8) Uani 0.5000 2 d .
C93 C 0.141(2) 0.0071(16) 0.7811(14) 0.135(9) Uani 0.5000 2 d .
C94 C 0.054(2) 0.097(3) 0.8118(19) 0.186(16) Uani 0.5000 2 d .
C95 C 0.071(4) 0.114(3) 0.876(3) 0.204(18) Uani 0.5000 2 d .
C96 C 0.0146(17) 0.1776(16) 0.9053(13) 0.116(7) Uani 0.5000 2 d .
H3 H 0.2217 0.4796 0.3132 0.0521 Uiso 1.0 2 calc R
H4 H 0.2037 0.3682 0.3911 0.0542 Uiso 1.0 2 calc R
H8 H 0.3288 0.4620 0.0123 0.0505 Uiso 1.0 2 calc R
H10 H 0.0411 0.6123 0.1032 0.0542 Uiso 1.0 2 calc R
H12 H 0.3699 0.3134 0.1350 0.0516 Uiso 1.0 2 calc R
H14 H 0.4565 0.2258 0.0366 0.0551 Uiso 1.0 2 calc R
H15 H 0.5850 0.1832 -0.0642 0.0632 Uiso 1.0 2 calc R
H17 H 0.6358 0.4017 -0.0507 0.0601 Uiso 1.0 2 calc R
H18 H 0.5110 0.4428 0.0512 0.0580 Uiso 1.0 2 calc R
H19A H 0.6717 0.2534 -0.1765 0.0899 Uiso 1.0 2 calc R
H19B H 0.7609 0.2139 -0.1291 0.0899 Uiso 1.0 2 calc R
H19C H 0.7304 0.3100 -0.1475 0.0899 Uiso 1.0 2 calc R
H21 H 0.5005 0.2643 0.2074 0.0915 Uiso 1.0 2 calc R
H22 H 0.5812 0.2944 0.2981 0.1480 Uiso 1.0 2 calc R
H24 H 0.4602 0.5404 0.2713 0.1129 Uiso 1.0 2 calc R
H25 H 0.3853 0.5123 0.1770 0.0781 Uiso 1.0 2 calc R
H26A H 0.5245 0.4659 0.3951 0.2384 Uiso 1.0 2 calc R
H26B H 0.6304 0.4559 0.3417 0.2384 Uiso 1.0 2 calc R
H26C H 0.6111 0.3752 0.3753 0.2384 Uiso 1.0 2 calc R
H27A H 0.1770 0.5519 -0.0596 0.0701 Uiso 1.0 2 calc R
H27B H 0.2269 0.6146 -0.0297 0.0701 Uiso 1.0 2 calc R
H27C H 0.1032 0.6353 -0.0135 0.0701 Uiso 1.0 2 calc R
H28 H 0.0296 0.4995 0.2609 0.0525 Uiso 1.0 2 calc R
H30 H 0.1195 0.6664 0.2101 0.0701 Uiso 1.0 2 calc R
H31 H 0.1288 0.7671 0.2878 0.0783 Uiso 1.0 2 calc R
H33 H -0.0243 0.6838 0.4498 0.0765 Uiso 1.0 2 calc R
H34 H -0.0359 0.5826 0.3725 0.0709 Uiso 1.0 2 calc R
H35A H 0.0191 0.8606 0.4084 0.0993 Uiso 1.0 2 calc R
H35B H 0.1253 0.7988 0.4298 0.0993 Uiso 1.0 2 calc R
H35C H 0.0152 0.8021 0.4740 0.0993 Uiso 1.0 2 calc R
H37 H -0.1084 0.7034 0.2059 0.0734 Uiso 1.0 2 calc R
H38 H -0.2723 0.7411 0.1724 0.0855 Uiso 1.0 2 calc R
H40 H -0.2634 0.5029 0.1828 0.0664 Uiso 1.0 2 calc R
H41 H -0.0980 0.4637 0.2145 0.0584 Uiso 1.0 2 calc R
H42A H -0.3891 0.6762 0.1060 0.0999 Uiso 1.0 2 calc R
H42B H -0.4425 0.6915 0.1882 0.0999 Uiso 1.0 2 calc R
H42C H -0.4113 0.6013 0.1485 0.0999 Uiso 1.0 2 calc R
H45 H -0.0047 0.1489 0.3527 0.0855 Uiso 1.0 2 calc R
H47 H 0.2858 0.0587 0.3963 0.0990 Uiso 1.0 2 calc R
H49 H 0.0151 0.3377 0.2793 0.0654 Uiso 1.0 2 calc R
H51 H -0.0263 0.4299 0.3803 0.0866 Uiso 1.0 2 calc R
H52 H -0.1321 0.4937 0.4864 0.0996 Uiso 1.0 2 calc R
H54 H -0.2764 0.3242 0.4896 0.0815 Uiso 1.0 2 calc R
H55 H -0.1712 0.2616 0.3835 0.0735 Uiso 1.0 2 calc R
H56A H -0.2724 0.4138 0.6049 0.1240 Uiso 1.0 2 calc R
H56B H -0.3577 0.4748 0.5629 0.1240 Uiso 1.0 2 calc R
H56C H -0.2659 0.5031 0.5836 0.1240 Uiso 1.0 2 calc R
H58 H -0.1976 0.3708 0.2628 0.0695 Uiso 1.0 2 calc R
H59 H -0.2790 0.3374 0.1763 0.0836 Uiso 1.0 2 calc R
H61 H -0.0383 0.1230 0.1261 0.0849 Uiso 1.0 2 calc R
H62 H 0.0469 0.1574 0.2110 0.0818 Uiso 1.0 2 calc R
H63A H -0.2390 0.1498 0.1021 0.1156 Uiso 1.0 2 calc R
H63B H -0.1807 0.1905 0.0410 0.1156 Uiso 1.0 2 calc R
H63C H -0.2903 0.2463 0.0867 0.1156 Uiso 1.0 2 calc R
H64A H 0.0991 -0.0143 0.3753 0.1627 Uiso 1.0 2 calc R
H64B H 0.0603 0.0349 0.4519 0.1627 Uiso 1.0 2 calc R
H64C H 0.1812 -0.0192 0.4275 0.1627 Uiso 1.0 2 calc R
H65 H 0.3726 0.2167 0.3194 0.0710 Uiso 1.0 2 calc R
H67 H 0.4825 0.0975 0.2450 0.0883 Uiso 1.0 2 calc R
H68 H 0.6200 -0.0280 0.2310 0.1042 Uiso 1.0 2 calc R
H70 H 0.5920 -0.0443 0.4401 0.2317 Uiso 1.0 2 calc R
H71 H 0.4561 0.0792 0.4562 0.2186 Uiso 1.0 2 calc R
H72A H 0.6862 -0.1799 0.3381 0.1799 Uiso 1.0 2 calc R
H72B H 0.7644 -0.1314 0.3486 0.1799 Uiso 1.0 2 calc R
H72C H 0.7402 -0.1446 0.2707 0.1799 Uiso 1.0 2 calc R
H74 H 0.2255 0.2097 0.4887 0.0999 Uiso 1.0 2 calc R
H75 H 0.2125 0.2916 0.5895 0.1285 Uiso 1.0 2 calc R
H77 H 0.4482 0.3575 0.4953 0.1596 Uiso 1.0 2 calc R
H78 H 0.4634 0.2756 0.3932 0.1293 Uiso 1.0 2 calc R
H79A H 0.3256 0.3498 0.6615 0.1880 Uiso 1.0 2 calc R
H79B H 0.2547 0.4296 0.6260 0.1880 Uiso 1.0 2 calc R
H79C H 0.3790 0.4059 0.6133 0.1880 Uiso 1.0 2 calc R
H85 H 0.3624 0.1856 -0.0614 0.1775 Uiso 1.0 2 calc R
H86 H 0.4734 0.0571 -0.1172 0.3363 Uiso 1.0 2 calc R
H87 H 0.4373 -0.0652 -0.0899 0.3080 Uiso 1.0 2 calc R
H88 H 0.2902 -0.0590 -0.0068 0.2311 Uiso 1.0 2 calc R
H89 H 0.1792 0.0695 0.0490 0.1235 Uiso 1.0 2 calc R
H90A H 0.2523 0.0331 0.2337 0.1467 Uiso 0.5000 2 calc R
H90B H 0.3034 -0.0047 0.1553 0.1467 Uiso 0.5000 2 calc R
H91A H 0.2504 -0.1586 0.6999 0.1975 Uiso 0.5000 2 calc R
H91B H 0.3035 -0.1027 0.6513 0.1975 Uiso 0.5000 2 calc R
H91C H 0.2200 -0.1352 0.6228 0.1975 Uiso 0.5000 2 calc R
H92A H 0.1366 0.0224 0.6716 0.1584 Uiso 0.5000 2 calc R
H92B H 0.0701 -0.0330 0.7049 0.1584 Uiso 0.5000 2 calc R
H93A H 0.2114 0.0107 0.7814 0.1616 Uiso 0.5000 2 calc R
H93B H 0.1336 -0.0359 0.8144 0.1616 Uiso 0.5000 2 calc R
H94A H 0.0596 0.1413 0.7794 0.2237 Uiso 0.5000 2 calc R
H94B H -0.0171 0.0940 0.8152 0.2237 Uiso 0.5000 2 calc R
H95A H 0.0664 0.0678 0.9065 0.2444 Uiso 0.5000 2 calc R
H95B H 0.1437 0.1136 0.8709 0.2444 Uiso 0.5000 2 calc R
H96A H -0.0565 0.1760 0.9161 0.1394 Uiso 0.5000 2 calc R
H96B H 0.0151 0.2236 0.8744 0.1394 Uiso 0.5000 2 calc R
H96C H 0.0381 0.1863 0.9497 0.1394 Uiso 0.5000 2 calc R
H81A H 0.1021 0.3537 0.1332 0.0804 Uiso 1.0 2 calc R
H81B H 0.0072 0.3810 0.0856 0.0804 Uiso 1.0 2 calc R
H82 H 0.0839 0.2821 0.0117 0.1227 Uiso 1.0 2 calc R
H83 H 0.2634 0.2286 0.0449 0.1727 Uiso 1.0 2 calc R

loop_
_atom_site_aniso_label
_atom_site_aniso_U_11
_atom_site_aniso_U_22
_atom_site_aniso_U_33
_atom_site_aniso_U_12
_atom_site_aniso_U_13
_atom_site_aniso_U_23
Pd1 0.0487(3) 0.0341(3) 0.0450(3) -0.01093(17) -0.00816(17) -0.00784(15)
Cl1 0.0661(9) 0.0420(7) 0.0556(8) 0.0023(6) -0.0152(7) -0.0073(6)
Cl2 0.127(5) 0.149(5) 0.173(6) -0.082(4) -0.039(4) -0.024(5)
Cl3 0.110(4) 0.054(2) 0.141(4) -0.022(2) 0.014(3) -0.012(3)
N2 0.041(2) 0.035(2) 0.0332(19) -0.0132(17) -0.0006(16) -0.0047(15)
N5 0.048(3) 0.039(3) 0.035(2) -0.0149(18) 0.0008(17) -0.0014(17)
C1 0.036(3) 0.032(3) 0.045(3) -0.0084(19) 0.002(2) 0.0000(19)
C3 0.049(3) 0.041(3) 0.039(3) -0.016(3) -0.003(2) -0.009(2)
C4 0.053(3) 0.043(3) 0.036(3) -0.015(3) -0.003(3) -0.006(2)
C6 0.048(3) 0.031(3) 0.038(3) -0.015(2) -0.005(2) -0.0017(18)
C7 0.044(3) 0.034(3) 0.039(3) -0.016(2) -0.004(2) -0.0051(19)
C8 0.051(3) 0.038(3) 0.036(3) -0.016(3) -0.000(2) -0.0033(19)
C9 0.055(3) 0.042(3) 0.038(3) -0.017(3) -0.008(3) 0.002(2)
C10 0.050(3) 0.035(3) 0.047(3) -0.010(2) -0.007(3) -0.003(2)
C11 0.043(3) 0.037(3) 0.040(3) -0.013(2) -0.000(2) -0.0048(19)
C12 0.047(3) 0.038(3) 0.041(3) -0.014(2) 0.000(2) 0.002(2)
C13 0.046(3) 0.037(3) 0.042(3) -0.012(2) 0.001(2) 0.004(2)
C14 0.047(3) 0.040(3) 0.049(3) -0.014(3) -0.002(3) 0.001(3)
C15 0.061(4) 0.041(3) 0.049(3) -0.014(3) 0.003(3) -0.009(3)
C16 0.052(4) 0.049(3) 0.046(3) -0.012(3) 0.006(3) -0.003(3)
C17 0.049(3) 0.050(3) 0.050(3) -0.020(3) 0.002(3) 0.005(3)
C18 0.054(3) 0.041(3) 0.046(3) -0.016(3) 0.003(3) -0.002(3)
C19 0.077(5) 0.072(5) 0.062(4) -0.022(4) 0.022(4) -0.016(4)
C20 0.038(3) 0.076(4) 0.038(3) -0.014(3) 0.000(3) 0.007(3)
C21 0.050(4) 0.112(6) 0.048(4) -0.008(4) 0.003(3) 0.017(4)
C22 0.051(5) 0.239(14) 0.040(4) -0.000(7) -0.005(4) 0.025(6)
C23 0.049(5) 0.305(19) 0.045(5) -0.051(8) 0.000(4) -0.028(8)
C24 0.065(5) 0.168(9) 0.060(5) -0.064(6) 0.013(4) -0.036(5)
C25 0.059(4) 0.095(5) 0.049(4) -0.040(4) 0.002(3) -0.009(3)
C26 0.072(6) 0.44(3) 0.072(6) -0.069(10) -0.007(5) -0.074(10)
C27 0.060(4) 0.061(4) 0.047(3) -0.012(3) -0.008(3) 0.006(3)
C28 0.046(3) 0.037(3) 0.044(3) -0.013(2) 0.000(3) -0.004(2)
C29 0.047(3) 0.039(3) 0.045(3) -0.011(3) 0.003(3) -0.006(2)
C30 0.075(4) 0.061(4) 0.048(3) -0.038(3) -0.000(3) -0.005(3)
C31 0.086(5) 0.066(4) 0.058(4) -0.047(4) -0.004(4) -0.003(3)
C32 0.068(4) 0.053(4) 0.059(4) -0.022(3) -0.008(3) -0.009(3)
C33 0.074(4) 0.068(4) 0.046(3) -0.028(4) 0.008(3) -0.012(3)
C34 0.072(4) 0.052(4) 0.050(3) -0.027(3) 0.011(3) -0.008(3)
C35 0.112(6) 0.071(5) 0.072(5) -0.039(5) -0.016(4) -0.017(4)
C36 0.043(3) 0.040(3) 0.048(3) -0.011(3) 0.003(3) -0.007(2)
C37 0.058(4) 0.047(3) 0.078(4) -0.017(3) -0.011(3) -0.000(3)
C38 0.059(4) 0.052(4) 0.093(5) -0.003(3) -0.018(4) 0.002(4)
C39 0.049(4) 0.072(4) 0.055(4) -0.011(3) -0.006(3) -0.006(3)
C40 0.053(4) 0.064(4) 0.050(3) -0.023(3) -0.003(3) -0.012(3)
C41 0.052(3) 0.043(3) 0.044(3) -0.012(3) 0.001(3) -0.009(3)
C42 0.059(4) 0.089(6) 0.096(6) -0.012(4) -0.024(4) -0.006(5)
C43 0.060(4) 0.036(3) 0.047(3) -0.017(3) 0.008(3) 0.001(2)
C44 0.060(4) 0.042(3) 0.059(4) -0.019(3) 0.009(3) -0.001(3)
C45 0.061(4) 0.049(4) 0.096(5) -0.020(3) 0.013(4) 0.010(4)
C46 0.080(5) 0.051(4) 0.122(7) -0.022(4) 0.020(5) 0.028(4)
C47 0.078(5) 0.050(4) 0.100(6) -0.009(4) 0.011(4) 0.027(4)
C48 0.060(4) 0.050(4) 0.057(4) -0.012(3) 0.012(3) 0.010(3)
C49 0.054(4) 0.043(3) 0.063(4) -0.018(3) 0.004(3) -0.001(3)
C50 0.048(3) 0.050(3) 0.069(4) -0.018(3) 0.002(3) -0.006(3)
C51 0.061(4) 0.053(4) 0.101(6) -0.023(3) 0.002(4) -0.016(4)
C52 0.069(5) 0.066(5) 0.109(6) -0.023(4) 0.000(4) -0.035(4)
C53 0.064(4) 0.082(5) 0.071(5) -0.017(4) 0.002(4) -0.031(4)
C54 0.064(4) 0.082(5) 0.057(4) -0.031(4) 0.003(3) -0.009(4)
C55 0.061(4) 0.061(4) 0.063(4) -0.031(3) 0.004(3) -0.011(3)
C56 0.078(6) 0.122(7) 0.096(6) -0.026(5) 0.004(5) -0.053(6)
C57 0.052(4) 0.048(3) 0.062(4) -0.024(3) 0.008(3) -0.000(3)
C58 0.051(4) 0.059(4) 0.061(4) -0.023(3) 0.008(3) -0.000(3)
C59 0.062(4) 0.076(5) 0.072(5) -0.032(4) 0.002(4) 0.014(4)
C60 0.073(5) 0.073(5) 0.077(5) -0.042(4) -0.002(4) -0.000(4)
C61 0.077(5) 0.061(4) 0.082(5) -0.037(4) -0.003(4) -0.011(4)
C62 0.064(4) 0.052(4) 0.087(5) -0.026(3) 0.007(4) -0.006(3)
C63 0.107(7) 0.093(6) 0.107(7) -0.050(5) -0.035(6) 0.005(5)
C64 0.110(8) 0.067(5) 0.214(13) -0.033(5) 0.024(8) 0.056(7)
C65 0.059(4) 0.057(4) 0.051(3) -0.010(3) 0.001(3) 0.016(3)
C66 0.061(4) 0.062(4) 0.066(4) -0.008(3) 0.005(3) 0.021(3)
C67 0.072(5) 0.075(5) 0.062(4) -0.006(4) -0.021(4) -0.007(4)
C68 0.070(5) 0.079(5) 0.092(6) 0.003(4) -0.022(4) -0.021(5)
C69 0.077(5) 0.062(5) 0.132(8) -0.005(4) 0.005(5) 0.032(5)
C70 0.161(11) 0.169(11) 0.122(9) 0.076(9) 0.046(8) 0.101(9)
C71 0.159(11) 0.168(11) 0.088(7) 0.081(9) 0.049(7) 0.082(7)
C72 0.109(8) 0.077(6) 0.216(14) 0.011(6) 0.013(9) 0.050(8)
C73 0.063(4) 0.080(5) 0.055(4) -0.008(4) -0.003(3) 0.016(4)
C74 0.074(5) 0.093(6) 0.054(4) 0.002(4) 0.002(4) 0.018(4)
C75 0.087(7) 0.134(9) 0.058(5) 0.012(6) -0.001(5) 0.017(5)
C76 0.096(8) 0.178(12) 0.062(5) -0.008(8) -0.011(5) -0.015(6)
C77 0.125(9) 0.180(12) 0.104(8) -0.063(9) -0.029(7) -0.009(8)
C78 0.096(7) 0.162(10) 0.068(5) -0.054(7) -0.000(5) -0.010(6)
C79 0.150(11) 0.207(14) 0.087(7) -0.027(10) -0.023(7) -0.042(8)
C81 0.072(4) 0.058(4) 0.071(4) -0.009(3) -0.039(4) -0.010(3)
C82 0.065(5) 0.130(7) 0.059(4) 0.043(5) -0.032(4) -0.044(5)
C83 0.144(5) 0.144(5) 0.143(5) -0.0476(18) -0.0262(13) 0.0065(11)
C84 0.070(4) 0.043(3) 0.045(3) -0.013(3) -0.012(3) -0.015(3)
C85 0.143(10) 0.303(18) 0.055(5) -0.154(12) -0.009(6) -0.012(8)
C86 0.073(8) 0.61(5) 0.114(10) -0.068(15) 0.002(7) -0.191(19)
C87 0.179(16) 0.28(2) 0.162(14) 0.162(16) -0.122(13) -0.149(14)
C88 0.36(3) 0.054(6) 0.179(13) -0.037(9) -0.171(16) 0.004(7)
C89 0.163(9) 0.079(6) 0.087(6) -0.062(6) -0.032(6) 0.006(5)
C90 0.16(2) 0.087(12) 0.092(13) 0.001(13) -0.043(13) -0.048(10)
C91 0.123(17) 0.097(14) 0.31(4) -0.095(14) -0.02(2) -0.008(18)
C92 0.132(8) 0.132(8) 0.132(8) -0.046(3) -0.0219(16) 0.0076(11)
C93 0.141(19) 0.15(2) 0.17(3) -0.118(18) -0.044(16) 0.093(18)
C94 0.095(17) 0.28(5) 0.19(4) -0.07(3) -0.030(19) 0.13(3)
C95 0.25(5) 0.19(4) 0.20(4) -0.07(4) -0.13(4) -0.02(3)
C96 0.105(15) 0.121(17) 0.114(16) -0.014(13) -0.053(13) -0.011(13)

loop_
_atom_type_symbol
_atom_type_description
_atom_type_scat_dispersion_real
_atom_type_scat_dispersion_imag
_atom_type_scat_source
Pd Pd -0.9988 1.0072
;
International Tables for Crystallography
(1992, Vol. C, Tables 4.2.6.8 and 6.1.1.4)
;
Cl Cl 0.1484 0.1585
;
International Tables for Crystallography
(1992, Vol. C, Tables 4.2.6.8 and 6.1.1.4)
;
N N 0.0061 0.0033
;
International Tables for Crystallography
(1992, Vol. C, Tables 4.2.6.8 and 6.1.1.4)
;
C C 0.0033 0.0016
;
International Tables for Crystallography
(1992, Vol. C, Tables 4.2.6.8 and 6.1.1.4)
;
H H 0.0000 0.0000
;
International Tables for Crystallography
(1992, Vol. C, Table 6.1.1.4)
;

loop_
_geom_angle_atom_site_label_1
_geom_angle_atom_site_label_2
_geom_angle_atom_site_label_3
_geom_angle
_geom_angle_publ_flag
Cl1 Pd1 C1 91.88(13) yes
Cl1 Pd1 C81 164.55(16) yes
Cl1 Pd1 C82 128.32(18) yes
Cl1 Pd1 C83 93.4(3) yes
C1 Pd1 C81 103.0(2) yes
C1 Pd1 C82 139.0(3) yes
C1 Pd1 C83 168.1(4) yes
C81 Pd1 C82 36.4(3) yes
C81 Pd1 C83 71.2(3) yes
C82 Pd1 C83 35.0(3) yes
C1 N2 C3 111.2(4) yes
C1 N2 C6 122.4(5) yes
C3 N2 C6 126.0(5) yes
C1 N5 C4 111.1(5) yes
C1 N5 C43 125.1(5) yes
C4 N5 C43 123.6(4) yes
Pd1 C1 N2 124.4(4) yes
Pd1 C1 N5 131.1(4) yes
N2 C1 N5 103.9(5) yes
N2 C3 C4 106.9(5) yes
N5 C4 C3 106.9(5) yes
N2 C6 C7 119.0(4) yes
N2 C6 C11 118.4(4) yes
C7 C6 C11 122.5(5) yes
C6 C7 C8 117.2(4) yes
C6 C7 C12 119.7(5) yes
C8 C7 C12 123.0(4) yes
C7 C8 C9 122.0(5) yes
C8 C9 C10 118.5(5) yes
C8 C9 C27 120.4(5) yes
C10 C9 C27 121.0(5) yes
C9 C10 C11 121.8(5) yes
C6 C11 C10 117.8(4) yes
C6 C11 C28 121.3(5) yes
C10 C11 C28 120.9(4) yes
C7 C12 C13 114.5(4) yes
C7 C12 C20 111.6(4) yes
C13 C12 C20 110.3(5) yes
C12 C13 C14 119.7(5) yes
C12 C13 C18 122.0(5) yes
C14 C13 C18 118.3(5) yes
C13 C14 C15 120.7(6) yes
C14 C15 C16 121.3(5) yes
C15 C16 C17 117.4(5) yes
C15 C16 C19 122.7(6) yes
C17 C16 C19 119.9(6) yes
C16 C17 C18 121.5(6) yes
C13 C18 C17 120.8(5) yes
C12 C20 C21 117.8(6) yes
C12 C20 C25 123.2(5) yes
C21 C20 C25 119.0(7) yes
C20 C21 C22 118.7(10) yes
C21 C22 C23 122.9(10) yes
C22 C23 C24 117.7(10) yes
C22 C23 C26 116.8(13) yes
C24 C23 C26 125.5(17) yes
C23 C24 C25 120.8(12) yes
C20 C25 C24 120.9(7) yes
C11 C28 C29 112.3(5) yes
C11 C28 C36 112.8(5) yes
C29 C28 C36 112.0(4) yes
C28 C29 C30 123.7(5) yes
C28 C29 C34 119.3(6) yes
C30 C29 C34 116.9(6) yes
C29 C30 C31 120.9(6) yes
C30 C31 C32 122.1(7) yes
C31 C32 C33 117.7(7) yes
C31 C32 C35 122.0(7) yes
C33 C32 C35 120.3(6) yes
C32 C33 C34 120.9(6) yes
C29 C34 C33 121.4(7) yes
C28 C36 C37 123.1(6) yes
C28 C36 C41 118.7(5) yes
C37 C36 C41 118.2(6) yes
C36 C37 C38 120.5(7) yes
C37 C38 C39 121.1(6) yes
C38 C39 C40 118.5(6) yes
C38 C39 C42 120.8(6) yes
C40 C39 C42 120.8(7) yes
C39 C40 C41 120.9(7) yes
C36 C41 C40 120.7(5) yes
N5 C43 C44 118.1(5) yes
N5 C43 C48 119.2(6) yes
C44 C43 C48 122.6(6) yes
C43 C44 C45 116.9(6) yes
C43 C44 C49 123.9(6) yes
C45 C44 C49 119.0(6) yes
C44 C45 C46 122.5(8) yes
C45 C46 C47 118.6(8) yes
C45 C46 C64 122.5(9) yes
C47 C46 C64 118.8(8) yes
C46 C47 C48 122.1(7) yes
C43 C48 C47 117.2(7) yes
C43 C48 C65 122.5(6) yes
C47 C48 C65 120.3(6) yes
C44 C49 C50 107.5(5) yes
C44 C49 C57 114.7(5) yes
C50 C49 C57 114.0(5) yes
C49 C50 C51 120.1(6) yes
C49 C50 C55 122.1(6) yes
C51 C50 C55 117.7(6) yes
C50 C51 C52 121.3(7) yes
C51 C52 C53 120.8(8) yes
C52 C53 C54 117.7(7) yes
C52 C53 C56 121.8(9) yes
C54 C53 C56 120.4(8) yes
C53 C54 C55 121.1(8) yes
C50 C55 C54 121.4(7) yes
C49 C57 C58 119.5(5) yes
C49 C57 C62 123.2(6) yes
C58 C57 C62 117.1(7) yes
C57 C58 C59 122.1(6) yes
C58 C59 C60 120.7(7) yes
C59 C60 C61 117.0(8) yes
C59 C60 C63 120.6(7) yes
C61 C60 C63 122.4(7) yes
C60 C61 C62 122.8(7) yes
C57 C62 C61 120.2(6) yes
C48 C65 C66 113.8(6) yes
C48 C65 C73 110.1(5) yes
C66 C65 C73 111.8(6) yes
C65 C66 C67 119.6(6) yes
C65 C66 C71 124.2(7) yes
C67 C66 C71 116.1(7) yes
C66 C67 C68 120.5(7) yes
C67 C68 C69 123.0(8) yes
C68 C69 C70 116.1(8) yes
C68 C69 C72 121.1(9) yes
C70 C69 C72 122.7(11) yes
C69 C70 C71 122.2(11) yes
C66 C71 C70 121.8(9) yes
C65 C73 C74 125.2(8) yes
C65 C73 C78 119.5(7) yes
C74 C73 C78 115.3(8) yes
C73 C74 C75 122.2(10) yes
C74 C75 C76 122.3(9) yes
C75 C76 C77 116.6(11) yes
C75 C76 C79 122.2(10) yes
C77 C76 C79 121.0(14) yes
C76 C77 C78 121.9(14) yes
C73 C78 C77 121.7(10) yes
Pd1 C81 C82 71.3(4) yes
Pd1 C82 C81 72.3(5) yes
Pd1 C82 C83 77.0(7) yes
C81 C82 C83 148.6(10) yes
Pd1 C83 C82 68.0(6) yes
Pd1 C83 C84 129.3(8) yes
C82 C83 C84 153.8(12) yes
C83 C84 C85 112.8(8) yes
C83 C84 C89 127.1(7) yes
C85 C84 C89 120.0(5) yes
C84 C85 C86 120.0(8) yes
C85 C86 C87 120.0(7) yes
C86 C87 C88 120.0(6) yes
C87 C88 C89 120.0(7) yes
C84 C89 C88 120.0(7) yes
Cl2 C90 Cl3 129.3(15) yes
C91 C92 C93 117(2) yes
C92 C93 C94 116(3) yes
C93 C94 C95 108(3) yes
C94 C95 C96 116(4) yes
Cl1 Pd1 H81A 167.160 no
Cl1 Pd1 H83 79.948 no
C1 Pd1 H81A 77.577 no
C1 Pd1 H83 147.572 no
C81 Pd1 H81A 25.565 no
C81 Pd1 H83 85.157 no
C82 Pd1 H81A 61.478 no
C82 Pd1 H83 52.851 no
C83 Pd1 H81A 95.694 no
C83 Pd1 H83 24.817 no
H81A Pd1 H83 105.018 no
N2 C3 H3 126.548 no
C4 C3 H3 126.547 no
N5 C4 H4 126.553 no
C3 C4 H4 126.543 no
C7 C8 H8 119.003 no
C9 C8 H8 119.000 no
C9 C10 H10 119.109 no
C11 C10 H10 119.093 no
C7 C12 H12 106.663 no
C13 C12 H12 106.668 no
C20 C12 H12 106.659 no
C13 C14 H14 119.644 no
C15 C14 H14 119.641 no
C14 C15 H15 119.364 no
C16 C15 H15 119.378 no
C16 C17 H17 119.229 no
C18 C17 H17 119.236 no
C13 C18 H18 119.610 no
C17 C18 H18 119.613 no
C16 C19 H19A 109.470 no
C16 C19 H19B 109.468 no
C16 C19 H19C 109.481 no
H19A C19 H19B 109.467 no
H19A C19 H19C 109.472 no
H19B C19 H19C 109.469 no
C20 C21 H21 120.660 no
C22 C21 H21 120.668 no
C21 C22 H22 118.563 no
C23 C22 H22 118.554 no
C23 C24 H24 119.625 no
C25 C24 H24 119.624 no
C20 C25 H25 119.538 no
C24 C25 H25 119.528 no
C23 C26 H26A 109.472 no
C23 C26 H26B 109.464 no
C23 C26 H26C 109.478 no
H26A C26 H26B 109.478 no
H26A C26 H26C 109.469 no
H26B C26 H26C 109.466 no
C9 C27 H27A 109.474 no
C9 C27 H27B 109.472 no
C9 C27 H27C 109.467 no
H27A C27 H27B 109.466 no
H27A C27 H27C 109.481 no
H27B C27 H27C 109.467 no
C11 C28 H28 106.399 no
C29 C28 H28 106.402 no
C36 C28 H28 106.393 no
C29 C30 H30 119.516 no
C31 C30 H30 119.545 no
C30 C31 H31 118.971 no
C32 C31 H31 118.979 no
C32 C33 H33 119.531 no
C34 C33 H33 119.526 no
C29 C34 H34 119.327 no
C33 C34 H34 119.309 no
C32 C35 H35A 109.469 no
C32 C35 H35B 109.467 no
C32 C35 H35C 109.471 no
H35A C35 H35B 109.470 no
H35A C35 H35C 109.470 no
H35B C35 H35C 109.480 no
C36 C37 H37 119.733 no
C38 C37 H37 119.741 no
C37 C38 H38 119.436 no
C39 C38 H38 119.425 no
C39 C40 H40 119.557 no
C41 C40 H40 119.555 no
C36 C41 H41 119.636 no
C40 C41 H41 119.643 no
C39 C42 H42A 109.469 no
C39 C42 H42B 109.474 no
C39 C42 H42C 109.473 no
H42A C42 H42B 109.468 no
H42A C42 H42C 109.471 no
H42B C42 H42C 109.474 no
C44 C45 H45 118.728 no
C46 C45 H45 118.727 no
C46 C47 H47 118.972 no
C48 C47 H47 118.973 no
C44 C49 H49 106.717 no
C50 C49 H49 106.713 no
C57 C49 H49 106.717 no
C50 C51 H51 119.364 no
C52 C51 H51 119.349 no
C51 C52 H52 119.620 no
C53 C52 H52 119.625 no
C53 C54 H54 119.447 no
C55 C54 H54 119.466 no
C50 C55 H55 119.279 no
C54 C55 H55 119.294 no
C53 C56 H56A 109.467 no
C53 C56 H56B 109.465 no
C53 C56 H56C 109.476 no
H56A C56 H56B 109.476 no
H56A C56 H56C 109.465 no
H56B C56 H56C 109.477 no
C57 C58 H58 118.916 no
C59 C58 H58 118.938 no
C58 C59 H59 119.613 no
C60 C59 H59 119.638 no
C60 C61 H61 118.607 no
C62 C61 H61 118.610 no
C57 C62 H62 119.905 no
C61 C62 H62 119.916 no
C60 C63 H63A 109.471 no
C60 C63 H63B 109.471 no
C60 C63 H63C 109.461 no
H63A C63 H63B 109.474 no
H63A C63 H63C 109.475 no
H63B C63 H63C 109.476 no
C46 C64 H64A 109.471 no
C46 C64 H64B 109.480 no
C46 C64 H64C 109.476 no
H64A C64 H64B 109.461 no
H64A C64 H64C 109.468 no
H64B C64 H64C 109.471 no
C48 C65 H65 106.913 no
C66 C65 H65 106.916 no
C73 C65 H65 106.915 no
C66 C67 H67 119.749 no
C68 C67 H67 119.738 no
C67 C68 H68 118.488 no
C69 C68 H68 118.477 no
C69 C70 H70 118.895 no
C71 C70 H70 118.886 no
C66 C71 H71 119.110 no
C70 C71 H71 119.108 no
C69 C72 H72A 109.467 no
C69 C72 H72B 109.474 no
C69 C72 H72C 109.481 no
H72A C72 H72B 109.467 no
H72A C72 H72C 109.466 no
H72B C72 H72C 109.474 no
C73 C74 H74 118.902 no
C75 C74 H74 118.893 no
C74 C75 H75 118.842 no
C76 C75 H75 118.843 no
C76 C77 H77 119.061 no
C78 C77 H77 119.080 no
C73 C78 H78 119.168 no
C77 C78 H78 119.173 no
C76 C79 H79A 109.472 no
C76 C79 H79B 109.468 no
C76 C79 H79C 109.478 no
H79A C79 H79B 109.464 no
H79A C79 H79C 109.471 no
H79B C79 H79C 109.474 no
Pd1 C81 H81A 50.106 no
Pd1 C81 H81B 164.187 no
C82 C81 H81A 119.999 no
C82 C81 H81B 119.999 no
H81A C81 H81B 120.002 no
Pd1 C82 H82 168.152 no
C81 C82 H82 105.679 no
C83 C82 H82 105.682 no
Pd1 C83 H83 55.007 no
C82 C83 H83 103.111 no
C84 C83 H83 103.102 no
C84 C85 H85 119.990 no
C86 C85 H85 120.009 no
C85 C86 H86 119.998 no
C87 C86 H86 119.996 no
C86 C87 H87 120.000 no
C88 C87 H87 120.007 no
C87 C88 H88 119.997 no
C89 C88 H88 119.996 no
C84 C89 H89 119.999 no
C88 C89 H89 120.005 no
Cl2 C90 H90A 104.965 no
Cl2 C90 H90B 104.974 no
Cl3 C90 H90A 104.968 no
Cl3 C90 H90B 104.975 no
H90A C90 H90B 105.845 no
C92 C91 H91A 109.471 no
C92 C91 H91B 109.473 no
C92 C91 H91C 109.475 no
H91A C91 H91B 109.473 no
H91A C91 H91C 109.464 no
H91B C91 H91C 109.472 no
C91 C92 H92A 108.000 no
C91 C92 H92B 108.007 no
C93 C92 H92A 108.013 no
C93 C92 H92B 108.005 no
H92A C92 H92B 107.238 no
C92 C93 H93A 108.274 no
C92 C93 H93B 108.276 no
C94 C93 H93A 108.281 no
C94 C93 H93B 108.276 no
H93A C93 H93B 107.387 no
C93 C94 H94A 110.173 no
C93 C94 H94B 110.175 no
C95 C94 H94A 110.172 no
C95 C94 H94B 110.169 no
H94A C94 H94B 108.468 no
C94 C95 H95A 108.249 no
C94 C95 H95B 108.245 no
C96 C95 H95A 108.237 no
C96 C95 H95B 108.241 no
H95A C95 H95B 107.364 no
C95 C96 H96A 109.476 no
C95 C96 H96B 109.462 no
C95 C96 H96C 109.475 no
H96A C96 H96B 109.462 no
H96A C96 H96C 109.477 no
H96B C96 H96C 109.475 no
Pd1 H81A C81 104.329 no
Pd1 H83 C83 100.176 no

loop_
_geom_bond_atom_site_label_1
_geom_bond_atom_site_label_2
_geom_bond_distance
_geom_bond_publ_flag
Pd1 Cl1 2.3525(14) yes
Pd1 C1 2.034(5) yes
Pd1 C81 2.133(6) yes
Pd1 C82 2.120(8) yes
Pd1 C83 2.228(13) yes
Cl2 C90 1.60(3) yes
Cl3 C90 1.50(3) yes
N2 C1 1.363(7) yes
N2 C3 1.387(7) yes
N2 C6 1.439(6) yes
N5 C1 1.354(7) yes
N5 C4 1.395(8) yes
N5 C43 1.456(8) yes
C3 C4 1.330(8) yes
C6 C7 1.406(7) yes
C6 C11 1.386(6) yes
C7 C8 1.386(7) yes
C7 C12 1.524(7) yes
C8 C9 1.399(7) yes
C9 C10 1.383(7) yes
C9 C27 1.497(8) yes
C10 C11 1.396(7) yes
C11 C28 1.530(7) yes
C12 C13 1.524(7) yes
C12 C20 1.510(9) yes
C13 C14 1.387(8) yes
C13 C18 1.383(9) yes
C14 C15 1.388(7) yes
C15 C16 1.383(10) yes
C16 C17 1.393(8) yes
C16 C19 1.511(8) yes
C17 C18 1.378(7) yes
C20 C21 1.395(9) yes
C20 C25 1.388(11) yes
C21 C22 1.398(13) yes
C22 C23 1.37(3) yes
C23 C24 1.388(16) yes
C23 C26 1.493(17) yes
C24 C25 1.391(12) yes
C28 C29 1.527(8) yes
C28 C36 1.523(8) yes
C29 C30 1.376(10) yes
C29 C34 1.392(8) yes
C30 C31 1.385(10) yes
C31 C32 1.371(9) yes
C32 C33 1.365(11) yes
C32 C35 1.518(11) yes
C33 C34 1.394(10) yes
C36 C37 1.389(8) yes
C36 C41 1.390(9) yes
C37 C38 1.386(10) yes
C38 C39 1.382(12) yes
C39 C40 1.379(9) yes
C39 C42 1.515(10) yes
C40 C41 1.388(9) yes
C43 C44 1.391(10) yes
C43 C48 1.390(8) yes
C44 C45 1.400(10) yes
C44 C49 1.528(8) yes
C45 C46 1.362(10) yes
C46 C47 1.384(13) yes
C46 C64 1.521(14) yes
C47 C48 1.393(11) yes
C48 C65 1.516(11) yes
C49 C50 1.535(8) yes
C49 C57 1.526(10) yes
C50 C51 1.385(11) yes
C50 C55 1.368(10) yes
C51 C52 1.385(10) yes
C52 C53 1.377(12) yes
C53 C54 1.387(12) yes
C53 C56 1.502(11) yes
C54 C55 1.379(8) yes
C57 C58 1.389(8) yes
C57 C62 1.382(9) yes
C58 C59 1.373(11) yes
C59 C60 1.396(10) yes
C60 C61 1.362(10) yes
C60 C63 1.522(14) yes
C61 C62 1.394(12) yes
C65 C66 1.525(8) yes
C65 C73 1.524(10) yes
C66 C67 1.363(9) yes
C66 C71 1.381(13) yes
C67 C68 1.385(10) yes
C68 C69 1.341(13) yes
C69 C70 1.363(15) yes
C69 C72 1.536(12) yes
C70 C71 1.355(16) yes
C73 C74 1.382(10) yes
C73 C78 1.375(16) yes
C74 C75 1.401(13) yes
C75 C76 1.34(2) yes
C76 C77 1.374(16) yes
C76 C79 1.495(18) yes
C77 C78 1.405(17) yes
C81 C82 1.328(9) yes
C82 C83 1.311(11) yes
C83 C84 1.286(10) yes
C84 C85 1.390(8) yes
C84 C89 1.390(9) yes
C85 C86 1.390(12) yes
C86 C87 1.390(16) yes
C87 C88 1.390(13) yes
C88 C89 1.390(8) yes
C91 C92 1.77(3) yes
C92 C93 1.58(4) yes
C93 C94 1.63(4) yes
C94 C95 1.32(6) yes
C95 C96 1.18(5) yes
Pd1 H81A 1.689 no
Pd1 H83 1.854 no
C3 H3 0.950 no
C4 H4 0.950 no
C8 H8 0.950 no
C10 H10 0.950 no
C12 H12 1.000 no
C14 H14 0.950 no
C15 H15 0.950 no
C17 H17 0.950 no
C18 H18 0.950 no
C19 H19A 0.980 no
C19 H19B 0.980 no
C19 H19C 0.980 no
C21 H21 0.950 no
C22 H22 0.950 no
C24 H24 0.950 no
C25 H25 0.950 no
C26 H26A 0.980 no
C26 H26B 0.980 no
C26 H26C 0.980 no
C27 H27A 0.980 no
C27 H27B 0.980 no
C27 H27C 0.980 no
C28 H28 1.000 no
C30 H30 0.950 no
C31 H31 0.950 no
C33 H33 0.950 no
C34 H34 0.950 no
C35 H35A 0.980 no
C35 H35B 0.980 no
C35 H35C 0.980 no
C37 H37 0.950 no
C38 H38 0.950 no
C40 H40 0.950 no
C41 H41 0.950 no
C42 H42A 0.980 no
C42 H42B 0.980 no
C42 H42C 0.980 no
C45 H45 0.950 no
C47 H47 0.950 no
C49 H49 1.000 no
C51 H51 0.950 no
C52 H52 0.950 no
C54 H54 0.950 no
C55 H55 0.950 no
C56 H56A 0.980 no
C56 H56B 0.980 no
C56 H56C 0.980 no
C58 H58 0.950 no
C59 H59 0.950 no
C61 H61 0.950 no
C62 H62 0.950 no
C63 H63A 0.980 no
C63 H63B 0.980 no
C63 H63C 0.980 no
C64 H64A 0.980 no
C64 H64B 0.980 no
C64 H64C 0.980 no
C65 H65 1.000 no
C67 H67 0.950 no
C68 H68 0.950 no
C70 H70 0.950 no
C71 H71 0.950 no
C72 H72A 0.980 no
C72 H72B 0.980 no
C72 H72C 0.980 no
C74 H74 0.950 no
C75 H75 0.950 no
C77 H77 0.950 no
C78 H78 0.950 no
C79 H79A 0.980 no
C79 H79B 0.980 no
C79 H79C 0.980 no
C81 H81A 0.950 no
C81 H81B 0.950 no
C82 H82 0.950 no
C83 H83 0.950 no
C85 H85 0.950 no
C86 H86 0.950 no
C87 H87 0.950 no
C88 H88 0.950 no
C89 H89 0.950 no
C90 H90A 0.990 no
C90 H90B 0.990 no
C91 H91A 0.980 no
C91 H91B 0.980 no
C91 H91C 0.980 no
C92 H92A 0.990 no
C92 H92B 0.990 no
C93 H93A 0.990 no
C93 H93B 0.990 no
C94 H94A 0.990 no
C94 H94B 0.990 no
C95 H95A 0.990 no
C95 H95B 0.990 no
C96 H96A 0.980 no
C96 H96B 0.980 no
C96 H96C 0.980 no

loop_
_geom_contact_atom_site_label_1
_geom_contact_atom_site_label_2
_geom_contact_distance
_geom_contact_publ_flag
_geom_contact_site_symmetry_2
Pd1 C6 3.334(5) no .
Pd1 C7 3.491(6) no .
Pd1 C12 3.547(6) no .
Pd1 C43 3.558(6) no .
Cl1 N5 3.581(4) no .
Cl1 C67 3.447(8) no .
Cl1 C84 3.500(6) no .
N2 C12 2.867(6) no .
N2 C20 3.037(7) no .
N2 C25 3.473(10) no .
N2 C28 2.870(6) no .
N2 C29 3.575(6) no .
N2 C43 3.557(7) no .
N5 C6 3.525(7) no .
N5 C49 2.930(8) no .
N5 C65 2.916(7) no .
N5 C73 3.468(8) no .
C1 C7 3.203(8) no .
C1 C11 3.376(7) no .
C1 C12 3.322(8) no .
C1 C44 3.153(9) no .
C1 C48 3.527(8) no .
C1 C49 3.222(9) no .
C3 C7 3.526(7) no .
C3 C11 3.210(7) no .
C3 C20 3.339(7) no .
C3 C25 3.450(9) no .
C3 C28 3.165(7) no .
C3 C29 3.310(7) no .
C3 C43 3.587(9) no .
C4 C6 3.575(7) no .
C4 C44 3.473(10) no .
C4 C48 3.200(8) no .
C4 C65 3.217(8) no .
C4 C73 3.156(9) no .
C4 C78 3.496(12) no .
C6 C9 2.771(7) no .
C6 C20 3.077(8) no .
C6 C25 3.299(10) no .
C6 C29 3.369(6) no .
C6 C81 3.448(10) no .
C7 C10 2.794(7) no .
C7 C14 3.545(6) no .
C7 C18 3.270(7) no .
C7 C25 2.929(10) no .
C8 C11 2.787(7) no .
C8 C13 2.927(7) no .
C8 C18 3.228(8) no .
C8 C20 3.588(8) no .
C10 C29 3.359(7) no .
C10 C30 3.349(9) no .
C10 C36 2.979(8) no .
C10 C37 3.388(8) no .
C11 C30 2.951(9) no .
C11 C37 3.417(7) no .
C11 C41 3.338(8) no .
C11 C81 3.572(9) no .
C13 C16 2.815(7) no .
C13 C21 3.210(9) no .
C13 C25 3.405(9) no .
C14 C17 2.746(9) no .
C14 C20 3.584(8) no .
C15 C18 2.751(8) no .
C18 C20 3.026(7) no .
C18 C25 3.465(8) no .
C20 C23 2.815(14) no .
C21 C24 2.780(15) no .
C22 C25 2.739(13) no .
C22 C78 3.592(15) no .
C29 C32 2.820(9) no .
C29 C37 2.976(9) no .
C30 C33 2.741(9) no .
C30 C36 3.468(10) no .
C30 C37 3.527(11) no .
C31 C34 2.719(11) no .
C34 C36 3.245(9) no .
C36 C39 2.806(9) no .
C37 C40 2.757(11) no .
C38 C41 2.751(8) no .
C43 C46 2.763(10) no .
C43 C50 3.446(8) no .
C43 C73 3.301(10) no .
C43 C74 3.595(10) no .
C44 C47 2.778(9) no .
C44 C51 3.300(8) no .
C44 C55 3.247(8) no .
C44 C62 2.959(11) no .
C45 C48 2.776(11) no .
C45 C50 3.104(8) no .
C45 C55 3.315(8) no .
C45 C57 3.101(10) no .
C45 C62 3.166(11) no .
C47 C66 2.941(12) no .
C47 C71 3.478(16) no .
C47 C73 3.339(13) no .
C47 C74 3.377(13) no .
C48 C67 3.318(9) no .
C48 C71 3.483(14) no .
C48 C74 2.905(11) no .
C50 C53 2.808(9) no .
C50 C58 2.984(10) no .
C51 C54 2.731(11) no .
C52 C55 2.740(12) no .
C55 C57 3.044(9) no .
C55 C58 3.222(9) no .
C57 C60 2.826(11) no .
C58 C61 2.716(9) no .
C59 C62 2.751(10) no .
C66 C69 2.809(9) no .
C66 C74 3.517(9) no .
C66 C78 3.227(14) no .
C67 C70 2.697(15) no .
C68 C71 2.676(13) no .
C71 C73 2.945(13) no .
C71 C78 3.545(18) no .
C73 C76 2.852(14) no .
C74 C77 2.703(19) no .
C75 C78 2.716(13) no .
C82 C85 3.447(9) no .
C82 C89 3.428(10) no .
C83 C86 3.518(12) no .
C84 C87 2.780(8) no .
C85 C88 2.780(12) no .
C86 C89 2.780(9) no .
C93 C96 3.51(4) no .
Cl1 C90 3.56(3) no .
C15 C42 3.539(10) no 2_565
C22 C59 3.417(11) no 1_655
C26 C54 3.591(13) no 1_655
C33 C75 3.549(13) no 2_566
C42 C15 3.539(10) no 2_565
C54 C26 3.591(13) no 1_455
C59 C22 3.417(11) no 1_455
C72 C75 3.546(16) no 2_656
C75 C33 3.549(13) no 2_566
C75 C72 3.546(16) no 2_656
C90 Cl1 3.56(3) no .
Pd1 H12 2.7479 no .
Pd1 H49 3.3086 no .
Pd1 H62 3.3551 no .
Cl1 H12 2.7960 no .
Cl1 H14 2.9781 no .
Cl1 H21 3.4038 no .
Cl1 H65 3.3207 no .
Cl1 H67 2.5779 no .
N2 H4 3.1074 no .
N2 H12 2.6709 no .
N2 H25 3.5672 no .
N2 H28 2.4082 no .
N2 H49 3.2344 no .
N2 H81A 2.8253 no .
N5 H3 3.1142 no .
N5 H28 3.4462 no .
N5 H49 2.4302 no .
N5 H51 3.2091 no .
N5 H65 2.5154 no .
N5 H81A 3.5480 no .
C1 H3 3.1808 no .
C1 H4 3.1776 no .
C1 H12 2.7077 no .
C1 H28 3.0148 no .
C1 H49 2.4667 no .
C1 H65 3.2754 no .
C3 H28 2.6219 no .
C3 H34 3.5999 no .
C3 H51 3.4132 no .
C4 H28 3.2509 no .
C4 H49 3.2156 no .
C4 H51 2.9546 no .
C4 H65 2.8128 no .
C6 H3 2.8300 no .
C6 H8 3.2443 no .
C6 H10 3.2402 no .
C6 H12 2.7161 no .
C6 H25 3.0314 no .
C6 H28 2.5888 no .
C6 H30 3.4302 no .
C6 H81A 2.6944 no .
C7 H18 3.1974 no .
C7 H25 2.6340 no .
C7 H81A 3.2350 no .
C8 H10 3.2483 no .
C8 H12 3.1891 no .
C8 H18 3.1211 no .
C8 H25 3.1830 no .
C8 H27A 2.7622 no .
C8 H27B 2.7534 no .
C8 H27C 3.3087 no .
C9 H30 3.5509 no .
C10 H8 3.2453 no .
C10 H27A 3.1262 no .
C10 H27B 3.1303 no .
C10 H27C 2.5498 no .
C10 H28 3.2945 no .
C10 H30 2.7075 no .
C10 H37 3.3516 no .
C11 H3 3.3295 no .
C11 H30 2.6309 no .
C11 H37 3.4868 no .
C11 H41 3.3491 no .
C11 H81A 2.9899 no .
C12 H8 2.7160 no .
C12 H14 2.6598 no .
C12 H18 2.7012 no .
C12 H21 2.6345 no .
C12 H25 2.7193 no .
C13 H8 2.5520 no .
C13 H15 3.2629 no .
C13 H17 3.2516 no .
C13 H21 3.2090 no .
C13 H25 3.5106 no .
C14 H8 3.4063 no .
C14 H12 2.5159 no .
C14 H18 3.2390 no .
C14 H21 3.5977 no .
C14 H85 3.1183 no .
C14 H83 3.3673 no .
C15 H17 3.2324 no .
C15 H19A 2.7898 no .
C15 H19B 2.8002 no .
C15 H19C 3.3226 no .
C15 H85 3.3266 no .
C16 H14 3.2658 no .
C16 H18 3.2693 no .
C17 H8 3.4927 no .
C17 H15 3.2345 no .
C17 H19A 3.1461 no .
C17 H19B 3.1266 no .
C17 H19C 2.5480 no .
C18 H8 2.6241 no .
C18 H12 3.3131 no .
C18 H14 3.2386 no .
C18 H25 3.4174 no .
C19 H15 2.7019 no .
C19 H17 2.6538 no .
C20 H3 3.4438 no .
C20 H18 2.8545 no .
C20 H22 3.2545 no .
C20 H24 3.2702 no .
C21 H12 2.5401 no .
C21 H25 3.2561 no .
C21 H65 3.2376 no .
C21 H78 3.3814 no .
C22 H24 3.2258 no .
C22 H26A 3.0851 no .
C22 H26B 3.0605 no .
C22 H26C 2.4587 no .
C22 H78 2.7203 no .
C23 H21 3.2854 no .
C23 H25 3.2677 no .
C23 H78 3.3466 no .
C24 H3 3.4389 no .
C24 H22 3.2211 no .
C24 H26A 2.8098 no .
C24 H26B 2.8409 no .
C24 H26C 3.3334 no .
C25 H3 3.1690 no .
C25 H12 3.2706 no .
C25 H18 2.9031 no .
C25 H21 3.2620 no .
C26 H22 2.5513 no .
C26 H24 2.7525 no .
C26 H77 3.4112 no .
C26 H78 3.5150 no .
C27 H8 2.6575 no .
C27 H10 2.6555 no .
C28 H3 3.2133 no .
C28 H10 2.6872 no .
C28 H30 2.7289 no .
C28 H34 2.6535 no .
C28 H37 2.7294 no .
C28 H41 2.6402 no .
C28 H51 3.5872 no .
C28 H81A 3.5847 no .
C29 H3 2.9276 no .
C29 H10 3.3897 no .
C29 H31 3.2499 no .
C29 H33 3.2783 no .
C29 H37 2.7010 no .
C30 H3 3.3887 no .
C30 H10 3.3393 no .
C30 H28 3.2619 no .
C30 H34 3.2208 no .
C30 H37 2.9152 no .
C31 H33 3.2039 no .
C31 H35A 2.7676 no .
C31 H35B 2.7971 no .
C31 H35C 3.3106 no .
C32 H30 3.2580 no .
C32 H34 3.2488 no .
C33 H31 3.1999 no .
C33 H35A 3.1331 no .
C33 H35B 3.1110 no .
C33 H35C 2.5460 no .
C34 H3 3.1880 no .
C34 H28 2.5951 no .
C34 H30 3.2240 no .
C34 H37 3.4558 no .
C34 H51 3.4008 no .
C35 H31 2.6752 no .
C35 H33 2.6442 no .
C36 H10 2.6860 no .
C36 H34 3.2175 no .
C36 H38 3.2619 no .
C36 H40 3.2676 no .
C37 H10 2.7308 no .
C37 H28 3.2902 no .
C37 H41 3.2458 no .
C38 H40 3.2329 no .
C38 H42A 2.7581 no .
C38 H42B 2.7795 no .
C38 H42C 3.3102 no .
C39 H37 3.2633 no .
C39 H41 3.2588 no .
C40 H38 3.2316 no .
C40 H42A 3.1443 no .
C40 H42B 3.1296 no .
C40 H42C 2.5607 no .
C40 H58 3.2021 no .
C41 H28 2.5386 no .
C41 H37 3.2467 no .
C41 H49 3.5177 no .
C41 H58 3.1138 no .
C41 H81A 3.5854 no .
C41 H81B 3.1802 no .
C42 H38 2.6670 no .
C42 H40 2.6654 no .
C43 H4 2.8036 no .
C43 H45 3.2373 no .
C43 H47 3.2349 no .
C43 H49 2.6073 no .
C43 H51 3.5967 no .
C43 H62 3.4949 no .
C43 H65 2.6239 no .
C43 H74 3.2848 no .
C44 H51 3.3699 no .
C44 H55 3.2877 no .
C44 H62 2.6173 no .
C45 H47 3.2154 no .
C45 H49 3.3119 no .
C45 H55 3.0675 no .
C45 H62 2.7241 no .
C45 H64A 2.7907 no .
C45 H64B 2.7831 no .
C45 H64C 3.3089 no .
C46 H74 3.5014 no .
C47 H45 3.2171 no .
C47 H64A 3.1349 no .
C47 H64B 3.1154 no .
C47 H64C 2.5311 no .
C47 H65 3.2704 no .
C47 H71 3.5277 no .
C47 H74 2.7515 no .
C48 H4 3.2303 no .
C48 H67 3.3190 no .
C48 H71 3.5812 no .
C48 H74 2.5921 no .
C49 H41 3.2642 no .
C49 H45 2.6468 no .
C49 H51 2.6682 no .
C49 H55 2.6911 no .
C49 H58 2.6487 no .
C49 H62 2.7295 no .
C50 H45 3.0478 no .
C50 H52 3.2653 no .
C50 H54 3.2451 no .
C50 H58 2.6742 no .
C51 H28 3.4848 no .
C51 H34 3.2444 no .
C51 H49 2.5626 no .
C51 H55 3.2178 no .
C51 H58 3.5001 no .
C52 H34 3.4757 no .
C52 H54 3.2264 no .
C52 H56A 3.1261 no .
C52 H56B 3.1428 no .
C52 H56C 2.5655 no .
C53 H51 3.2516 no .
C53 H55 3.2583 no .
C54 H52 3.2290 no .
C54 H56A 2.7441 no .
C54 H56B 2.7637 no .
C54 H56C 3.3013 no .
C55 H45 2.9093 no .
C55 H49 3.2965 no .
C55 H51 3.2159 no .
C55 H58 2.9309 no .
C56 H52 2.6757 no .
C56 H54 2.6562 no .
C57 H41 3.2901 no .
C57 H45 2.8628 no .
C57 H55 2.7782 no .
C57 H59 3.2670 no .
C57 H61 3.2532 no .
C58 H40 3.1798 no .
C58 H41 2.8987 no .
C58 H49 2.8435 no .
C58 H55 2.9888 no .
C58 H62 3.2306 no .
C59 H40 3.2909 no .
C59 H61 3.2124 no .
C59 H63A 3.1357 no .
C59 H63B 3.1735 no .
C59 H63C 2.5745 no .
C60 H58 3.2571 no .
C60 H62 3.2648 no .
C61 H59 3.2132 no .
C61 H63A 2.8001 no .
C61 H63B 2.7721 no .
C61 H63C 3.3085 no .
C61 H89 3.5760 no .
C62 H45 2.9290 no .
C62 H49 3.0366 no .
C62 H58 3.2239 no .
C63 H59 2.6845 no .
C63 H61 2.6711 no .
C64 H45 2.6743 no .
C64 H47 2.6258 no .
C65 H4 3.1468 no .
C65 H47 2.6632 no .
C65 H67 2.6350 no .
C65 H71 2.7347 no .
C65 H74 2.7516 no .
C65 H78 2.6347 no .
C66 H47 2.6040 no .
C66 H68 3.2309 no .
C66 H70 3.2370 no .
C66 H78 3.1619 no .
C67 H47 3.4235 no .
C67 H65 2.5646 no .
C67 H71 3.1911 no .
C68 H70 3.1562 no .
C68 H72A 3.1040 no .
C68 H72B 3.1457 no .
C68 H72C 2.5675 no .
C69 H67 3.2392 no .
C69 H71 3.2248 no .
C70 H68 3.1570 no .
C70 H72A 2.8443 no .
C70 H72B 2.7664 no .
C70 H72C 3.3209 no .
C71 H47 2.8224 no .
C71 H65 3.2743 no .
C71 H67 3.1975 no .
C72 H68 2.6327 no .
C72 H70 2.6914 no .
C73 H4 2.6613 no .
C73 H47 3.4158 no .
C73 H71 2.6327 no .
C73 H75 3.2773 no .
C73 H77 3.2712 no .
C74 H4 2.8830 no .
C74 H47 3.4775 no .
C74 H65 3.2644 no .
C74 H71 3.0047 no .
C74 H78 3.1961 no .
C75 H4 3.4235 no .
C75 H77 3.1666 no .
C75 H79A 2.7239 no .
C75 H79B 2.7588 no .
C75 H79C 3.2627 no .
C76 H74 3.2364 no .
C76 H78 3.2732 no .
C77 H4 3.5098 no .
C77 H75 3.1710 no .
C77 H79A 3.1589 no .
C77 H79B 3.0752 no .
C77 H79C 2.5462 no .
C78 H4 2.9911 no .
C78 H22 3.2742 no .
C78 H65 2.5985 no .
C78 H71 3.2611 no .
C78 H74 3.1934 no .
C79 H75 2.6288 no .
C79 H77 2.6444 no .
C81 H41 3.1769 no .
C81 H49 3.5152 no .
C82 H85 3.4302 no .
C82 H89 3.3980 no .
C83 H14 3.5000 no .
C83 H85 2.3911 no .
C83 H89 2.6500 no .
C83 H81B 3.2873 no .
C84 H86 3.2650 no .
C84 H88 3.2650 no .
C84 H82 2.7710 no .
C85 H14 3.1070 no .
C85 H15 3.5992 no .
C85 H87 3.2649 no .
C85 H89 3.2651 no .
C85 H83 2.2833 no .
C86 H88 3.2649 no .
C86 H83 3.5917 no .
C87 H85 3.2650 no .
C87 H89 3.2651 no .
C88 H86 3.2649 no .
C89 H85 3.2650 no .
C89 H87 3.2650 no .
C89 H82 3.5663 no .
C89 H83 2.9489 no .
C91 H93A 2.9674 no .
C91 H93B 3.0601 no .
C92 H94A 2.9274 no .
C92 H94B 2.9549 no .
C93 H91A 2.9993 no .
C93 H91B 3.1654 no .
C93 H95A 2.5142 no .
C93 H95B 2.5023 no .
C94 H92A 2.8410 no .
C94 H92B 2.9308 no .
C94 H96A 2.3936 no .
C94 H96B 2.3189 no .
C94 H96C 2.9724 no .
C95 H93A 2.5782 no .
C95 H93B 2.6057 no .
C96 H94A 2.4006 no .
C96 H94B 2.4090 no .
H3 H4 2.4616 no .
H3 H25 3.3357 no .
H3 H28 2.8893 no .
H3 H34 3.3906 no .
H4 H51 3.0262 no .
H4 H65 2.9777 no .
H4 H74 3.2297 no .
H4 H78 3.3972 no .
H8 H12 3.4047 no .
H8 H18 2.6451 no .
H8 H25 3.5150 no .
H8 H27A 2.7054 no .
H8 H27B 2.6902 no .
H8 H27C 3.5899 no .
H10 H27A 3.3191 no .
H10 H27B 3.3152 no .
H10 H27C 2.3314 no .
H10 H28 3.5691 no .
H10 H30 2.7393 no .
H10 H37 2.6532 no .
H12 H14 2.2895 no .
H12 H21 2.3650 no .
H12 H25 3.5640 no .
H12 H81A 3.5284 no .
H12 H83 3.0667 no .
H14 H15 2.3236 no .
H14 H21 3.4959 no .
H14 H85 2.6418 no .
H14 H83 2.6288 no .
H15 H19A 2.7530 no .
H15 H19B 2.7581 no .
H15 H85 3.0502 no .
H15 H86 3.2762 no .
H17 H18 2.3115 no .
H17 H19A 3.3336 no .
H17 H19B 3.2976 no .
H17 H19C 2.3218 no .
H18 H25 2.7255 no .
H21 H22 2.3371 no .
H21 H65 2.8452 no .
H21 H67 3.0098 no .
H21 H78 3.4815 no .
H22 H26A 3.2467 no .
H22 H26B 3.1873 no .
H22 H26C 2.1895 no .
H22 H65 3.5250 no .
H22 H78 2.3329 no .
H24 H25 2.3290 no .
H24 H26A 2.7952 no .
H24 H26B 2.8397 no .
H26A H77 2.9722 no .
H26C H77 3.0333 no .
H26C H78 3.0470 no .
H28 H30 3.5430 no .
H28 H34 2.4185 no .
H28 H37 3.5907 no .
H28 H41 2.3383 no .
H28 H49 2.8481 no .
H28 H51 2.6862 no .
H28 H81A 3.2580 no .
H30 H31 2.3137 no .
H30 H37 3.0037 no .
H31 H35A 2.7133 no .
H31 H35B 2.7426 no .
H33 H34 2.3269 no .
H33 H35A 3.3332 no .
H33 H35B 3.2777 no .
H33 H35C 2.3221 no .
H34 H51 2.5626 no .
H34 H52 3.0325 no .
H37 H38 2.3242 no .
H38 H42A 2.6956 no .
H38 H42B 2.7294 no .
H38 H42C 3.5963 no .
H40 H41 2.3268 no .
H40 H42A 3.3413 no .
H40 H42B 3.3113 no .
H40 H42C 2.3442 no .
H40 H58 2.6906 no .
H40 H59 2.9020 no .
H41 H49 2.6228 no .
H41 H51 3.4384 no .
H41 H58 2.5136 no .
H41 H81A 2.9451 no .
H41 H81B 2.7534 no .
H45 H49 3.5819 no .
H45 H55 2.4278 no .
H45 H62 2.6919 no .
H45 H64A 2.7280 no .
H45 H64B 2.7333 no .
H45 H64C 3.5982 no .
H47 H64A 3.2929 no .
H47 H64B 3.2851 no .
H47 H64C 2.2866 no .
H47 H65 3.5279 no .
H47 H71 2.8870 no .
H47 H74 2.9110 no .
H49 H51 2.3505 no .
H49 H55 3.5876 no .
H49 H58 2.8629 no .
H49 H62 3.1949 no .
H49 H81A 2.8980 no .
H51 H52 2.3204 no .
H52 H56A 3.3292 no .
H52 H56B 3.3428 no .
H52 H56C 2.3608 no .
H54 H55 2.3109 no .
H54 H56A 2.6884 no .
H54 H56B 2.7078 no .
H54 H56C 3.5878 no .
H55 H58 2.9394 no .
H58 H59 2.3024 no .
H59 H63A 3.3250 no .
H59 H63B 3.3645 no .
H59 H63C 2.3615 no .
H61 H62 2.3224 no .
H61 H63A 2.7606 no .
H61 H63B 2.6937 no .
H61 H63C 3.5944 no .
H61 H89 2.9591 no .
H62 H89 3.3806 no .
H65 H67 2.3788 no .
H65 H71 3.5587 no .
H65 H74 3.5496 no .
H65 H78 2.4376 no .
H67 H68 2.3091 no .
H68 H72A 3.2601 no .
H68 H72B 3.3268 no .
H68 H72C 2.3256 no .
H70 H71 2.2756 no .
H70 H72A 2.8205 no .
H70 H72B 2.6822 no .
H71 H74 3.1670 no .
H71 H78 3.5791 no .
H74 H75 2.3181 no .
H75 H79A 2.6469 no .
H75 H79B 2.7207 no .
H75 H79C 3.5541 no .
H77 H78 2.3302 no .
H77 H79A 3.3661 no .
H77 H79B 3.2408 no .
H77 H79C 2.3271 no .
H85 H86 2.3400 no .
H85 H83 2.2225 no .
H86 H87 2.3399 no .
H87 H88 2.3400 no .
H88 H89 2.3400 no .
H89 H82 3.5198 no .
H89 H83 3.2867 no .
H91A H92A 3.0383 no .
H91A H92B 2.6615 no .
H91A H93A 3.1117 no .
H91A H93B 2.8826 no .
H91B H92A 2.5261 no .
H91B H92B 3.0334 no .
H91B H93A 2.9670 no .
H91B H93B 3.5090 no .
H91C H92A 2.6377 no .
H91C H92B 2.5073 no .
H92A H93A 2.4474 no .
H92A H93B 2.8880 no .
H92A H94A 2.6983 no .
H92A H94B 3.1413 no .
H92B H93A 2.8882 no .
H92B H93B 2.3741 no .
H92B H94A 3.2365 no .
H92B H94B 2.8224 no .
H93A H94A 2.4897 no .
H93A H94B 2.9503 no .
H93A H95A 2.7921 no .
H93A H95B 2.2871 no .
H93B H94A 2.9509 no .
H93B H94B 2.4677 no .
H93B H95A 2.3292 no .
H93B H95B 2.8194 no .
H94A H95A 2.7203 no .
H94A H95B 2.2034 no .
H94A H96A 2.7780 no .
H94A H96B 2.1612 no .
H94A H96C 3.2708 no .
H94B H95A 2.1950 no .
H94B H95B 2.7201 no .
H94B H96A 2.2538 no .
H94B H96B 2.6748 no .
H94B H96C 3.3180 no .
H95A H96A 2.0220 no .
H95A H96B 2.6035 no .
H95A H96C 2.0650 no .
H95B H96A 2.6013 no .
H95B H96B 2.0910 no .
H95B H96C 1.9979 no .
H81A H82 2.6950 no .
H81B H82 2.0621 no .
H81B H83 3.5705 no .
H82 H83 2.5136 no .
Cl1 H87 2.8665 no 2_655
Cl1 H90A 3.1201 no .
Cl1 H90B 3.0397 no .
Cl2 H15 3.4767 no 2_655
Cl2 H19A 3.3120 no 2_655
Cl2 H86 2.9982 no 2_655
Cl3 H19B 3.1815 no 2_655
Cl3 H61 3.5221 no .
Cl3 H62 2.9969 no .
Cl3 H64A 3.4774 no .
Cl3 H89 3.1500 no .
Cl3 H92B 3.4158 no 2_556
Cl3 H94B 2.7594 no 2_556
C3 H56C 2.8145 no 2_566
C4 H56C 3.0332 no 2_566
C7 H17 3.4857 no 2_665
C8 H17 2.7477 no 2_665
C9 H17 2.9672 no 2_665
C10 H96B 3.3858 no 2_566
C13 H42A 3.4381 no 2_565
C13 H63C 3.3056 no 1_655
C14 H42A 2.9737 no 2_565
C14 H63C 3.3659 no 1_655
C14 H87 3.4899 no 2_655
C15 H42A 2.8827 no 2_565
C15 H42B 3.5174 no 2_565
C15 H63C 3.3800 no 1_655
C15 H88 3.2184 no 2_655
C16 H42A 3.2503 no 2_565
C16 H42B 3.5367 no 2_565
C16 H42C 3.4464 no 2_565
C16 H63C 3.3677 no 1_655
C17 H8 3.4483 no 2_665
C17 H18 3.1426 no 2_665
C17 H25 3.4556 no 2_665
C17 H27B 2.9598 no 2_665
C17 H42C 3.5521 no 2_565
C17 H63C 3.2589 no 1_655
C18 H17 3.4688 no 2_665
C18 H18 3.1367 no 2_665
C18 H27B 3.4082 no 2_665
C18 H63C 3.2301 no 1_655
C19 H30 3.1943 no 2_665
C19 H31 3.3125 no 2_665
C19 H96A 3.4491 no 1_654
C21 H59 3.2381 no 1_655
C21 H63C 3.4619 no 1_655
C22 H59 2.8700 no 1_655
C22 H91A 3.5356 no 2_656
C23 H56B 3.3370 no 2_566
C23 H58 3.5496 no 1_655
C23 H59 3.1288 no 1_655
C24 H42C 3.4929 no 1_655
C24 H56A 3.4273 no 2_566
C24 H56B 3.4690 no 2_566
C26 H54 3.5703 no 1_655
C26 H56B 3.0609 no 2_566
C26 H58 3.1596 no 1_655
C26 H79C 3.1176 no 2_666
C27 H17 3.2016 no 2_665
C27 H40 3.3383 no 2_565
C27 H59 3.5235 no 2_565
C27 H81B 2.8340 no 2_565
C27 H82 3.4338 no 2_565
C30 H19C 3.1256 no 2_665
C30 H94A 3.3240 no 2_566
C30 H96B 3.3309 no 2_566
C31 H19C 3.4552 no 2_665
C31 H56A 3.4908 no 2_566
C31 H94A 3.1307 no 2_566
C32 H56A 3.3362 no 2_566
C33 H56A 3.4876 no 2_566
C33 H74 3.4384 no 2_566
C33 H75 2.8403 no 2_566
C34 H75 2.8024 no 2_566
C35 H64A 3.4466 no 1_565
C35 H64B 3.3348 no 2_566
C36 H79B 3.5885 no 2_566
C37 H72C 3.3141 no 1_465
C37 H79A 3.4288 no 2_566
C37 H96B 3.2016 no 2_566
C38 H72A 3.5637 no 1_465
C38 H72C 3.2686 no 1_465
C38 H79A 3.1787 no 2_566
C38 H85 3.4204 no 2_565
C39 H27A 3.4693 no 2_565
C39 H79A 3.0877 no 2_566
C40 H27A 2.7715 no 2_565
C40 H79A 3.2382 no 2_566
C40 H79B 3.5324 no 2_566
C41 H27A 3.2645 no 2_565
C41 H79A 3.4928 no 2_566
C41 H79B 3.3292 no 2_566
C42 H8 3.4995 no 2_565
C42 H85 3.3790 no 2_565
C43 H90A 3.5493 no .
C44 H90A 3.5948 no .
C45 H35C 3.3048 no 2_566
C45 H90A 3.2782 no .
C45 H92B 3.4559 no 2_556
C46 H35C 3.3195 no 2_566
C46 H90A 2.9515 no .
C47 H90A 2.9282 no .
C48 H90A 3.2858 no .
C51 H33 3.4763 no 2_566
C51 H79B 3.1148 no 2_566
C52 H33 3.2280 no 2_566
C52 H79B 2.9240 no 2_566
C53 H33 3.4792 no 2_566
C53 H79B 3.4910 no 2_566
C54 H26B 3.4717 no 1_455
C54 H26C 2.9726 no 1_455
C54 H35B 3.2255 no 2_566
C54 H35C 3.4839 no 2_566
C55 H26B 3.4640 no 1_455
C55 H26C 3.0736 no 1_455
C55 H35C 3.4589 no 2_566
C55 H91C 3.3735 no 2_556
C56 H3 2.8744 no 2_566
C56 H24 3.5690 no 2_566
C56 H26A 3.0908 no 2_566
C56 H77 3.5650 no 2_566
C58 H26B 3.3578 no 1_455
C58 H91A 3.4968 no 2_556
C59 H22 3.3204 no 1_455
C59 H27A 3.5608 no 2_565
C59 H27B 3.2722 no 2_565
C59 H91A 3.3764 no 2_556
C60 H27B 3.4327 no 2_565
C60 H91A 3.3668 no 2_556
C60 H93B 3.2095 no 2_556
C61 H91A 3.4860 no 2_556
C61 H92B 3.5957 no 2_556
C61 H93B 2.7978 no 2_556
C62 H92B 3.4407 no 2_556
C62 H93B 3.5902 no 2_556
C63 H27B 3.3270 no 2_565
C63 H88 3.3122 no 2_555
C63 H93B 3.3459 no 2_556
C64 H35A 3.3784 no 1_545
C64 H35C 3.5396 no 2_566
C66 H91B 3.4174 no 2_656
C67 H91B 3.3186 no 2_656
C68 H86 3.4567 no 2_655
C68 H91B 3.2006 no 2_656
C68 H93A 2.8347 no 2_656
C69 H91B 3.1803 no 2_656
C69 H92A 3.5625 no 2_656
C69 H93A 3.1962 no 2_656
C70 H70 3.4088 no 2_656
C70 H71 2.9574 no 2_656
C70 H91B 3.1651 no 2_656
C71 H70 2.9399 no 2_656
C71 H71 3.4545 no 2_656
C71 H91B 3.2734 no 2_656
C72 H37 3.5077 no 1_645
C72 H38 3.4704 no 1_645
C72 H75 3.1271 no 2_656
C72 H92A 3.3009 no 2_656
C72 H93A 3.2066 no 2_656
C72 H94A 3.4041 no 2_656
C74 H33 3.2468 no 2_566
C74 H70 3.5903 no 2_656
C74 H72A 3.5140 no 2_656
C75 H33 3.1999 no 2_566
C75 H34 3.2979 no 2_566
C75 H72A 2.8215 no 2_656
C75 H72B 3.3894 no 2_656
C76 H52 3.5003 no 2_566
C76 H72A 3.3122 no 2_656
C77 H56B 3.4439 no 2_566
C77 H56C 3.3764 no 2_566
C79 H26B 3.1388 no 2_666
C79 H72A 3.5911 no 2_656
C81 H27A 3.4671 no 2_565
C81 H27C 2.9882 no 2_565
C82 H27C 3.1735 no 2_565
C82 H96C 3.0734 no 1_554
C83 H96C 3.1543 no 1_554
C84 H95B 3.2306 no 1_554
C84 H96C 3.1887 no 1_554
C85 H38 3.1811 no 2_565
C85 H42A 3.5662 no 2_565
C85 H95B 3.5166 no 1_554
C86 H68 2.9908 no 2_655
C87 H67 3.5986 no 2_655
C87 H68 3.2057 no 2_655
C88 H15 3.3454 no 2_655
C88 H63A 3.3243 no 2_555
C88 H90B 3.2873 no .
C88 H95B 3.4781 no 1_554
C89 H90B 3.0584 no .
C89 H95A 3.3851 no 1_554
C89 H95B 3.2096 no 1_554
C89 H96C 3.2578 no 1_554
C90 H62 3.4879 no .
C90 H86 3.4662 no 2_655
C90 H89 3.4947 no .
C91 H22 3.3678 no 2_656
C91 H45 3.5372 no 2_556
C91 H55 3.1316 no 2_556
C92 H45 3.5090 no 2_556
C92 H72B 3.4340 no 2_656
C93 H61 3.3743 no 2_556
C93 H63A 3.5160 no 2_556
C93 H68 3.4030 no 2_656
C93 H72C 3.3483 no 2_656
C94 H31 3.5810 no 2_566
C94 H72C 3.3703 no 2_656
C96 H10 3.4028 no 2_566
C96 H19B 3.5090 no 1_456
C96 H27C 3.5298 no 2_566
C96 H37 3.3411 no 2_566
C96 H63B 3.3736 no 1_556
C96 H82 3.1530 no 1_556
H3 C56 2.8744 no 2_566
H3 H56A 2.7228 no 2_566
H3 H56B 3.4705 no 2_566
H3 H56C 2.1922 no 2_566
H4 H52 3.1023 no 2_566
H4 H56C 2.6808 no 2_566
H8 C17 3.4483 no 2_665
H8 C42 3.4995 no 2_565
H8 H17 2.6553 no 2_665
H8 H18 3.2512 no 2_665
H8 H42A 3.0599 no 2_565
H8 H42C 3.1417 no 2_565
H10 C96 3.4028 no 2_566
H10 H96B 2.6477 no 2_566
H10 H96C 3.4295 no 2_566
H10 H82 3.1701 no 2_565
H14 H42A 3.2736 no 2_565
H14 H87 2.8976 no 2_655
H15 Cl2 3.4767 no 2_655
H15 C88 3.3454 no 2_655
H15 H42A 3.1537 no 2_565
H15 H42B 3.5454 no 2_565
H15 H87 3.5833 no 2_655
H15 H88 2.7408 no 2_655
H15 H90B 3.2557 no 2_655
H17 C7 3.4857 no 2_665
H17 C8 2.7477 no 2_665
H17 C9 2.9672 no 2_665
H17 C18 3.4688 no 2_665
H17 C27 3.2016 no 2_665
H17 H8 2.6553 no 2_665
H17 H18 2.7345 no 2_665
H17 H25 2.8124 no 2_665
H17 H27B 2.5601 no 2_665
H18 C17 3.1426 no 2_665
H18 C18 3.1367 no 2_665
H18 H8 3.2512 no 2_665
H18 H17 2.7345 no 2_665
H18 H18 2.7293 no 2_665
H18 H27B 3.3684 no 2_665
H19A Cl2 3.3120 no 2_655
H19A H30 3.5607 no 2_665
H19A H31 3.1136 no 2_665
H19A H42B 3.0240 no 2_565
H19A H42C 3.5615 no 2_565
H19B Cl3 3.1815 no 2_655
H19B C96 3.5090 no 1_654
H19B H30 3.2777 no 2_665
H19B H31 3.2259 no 2_665
H19B H63B 3.4411 no 1_655
H19B H94B 3.0675 no 1_654
H19B H96A 2.6609 no 1_654
H19B H96B 3.5788 no 1_654
H19C C30 3.1256 no 2_665
H19C C31 3.4552 no 2_665
H19C H25 3.0013 no 2_665
H19C H30 2.3785 no 2_665
H19C H31 3.0406 no 2_665
H19C H96A 3.4460 no 1_654
H21 H63C 3.3181 no 1_655
H22 C59 3.3204 no 1_655
H22 C91 3.3678 no 2_656
H22 H59 3.0289 no 1_655
H22 H91A 2.6695 no 2_656
H22 H91B 3.3258 no 2_656
H24 C56 3.5690 no 2_566
H24 H42B 3.5495 no 1_655
H24 H42C 3.1007 no 1_655
H24 H56A 3.0955 no 2_566
H24 H56B 3.2926 no 2_566
H25 C17 3.4556 no 2_665
H25 H17 2.8124 no 2_665
H25 H19C 3.0013 no 2_665
H25 H42C 3.5885 no 1_655
H26A C56 3.0908 no 2_566
H26A H56A 3.3858 no 2_566
H26A H56B 2.1924 no 2_566
H26A H56C 3.3843 no 2_566
H26A H79C 2.9111 no 2_666
H26B C54 3.4717 no 1_655
H26B C55 3.4640 no 1_655
H26B C58 3.3578 no 1_655
H26B C79 3.1388 no 2_666
H26B H40 3.3626 no 1_655
H26B H58 2.5553 no 1_655
H26B H59 3.5455 no 1_655
H26B H79A 3.5604 no 2_666
H26B H79B 3.0157 no 2_666
H26B H79C 2.4593 no 2_666
H26C C54 2.9726 no 1_655
H26C C55 3.0736 no 1_655
H26C H54 2.8311 no 1_655
H26C H55 2.9983 no 1_655
H26C H56B 3.5760 no 2_566
H26C H58 3.1043 no 1_655
H27A C39 3.4693 no 2_565
H27A C40 2.7715 no 2_565
H27A C41 3.2645 no 2_565
H27A C59 3.5608 no 2_565
H27A C81 3.4671 no 2_565
H27A H40 2.4785 no 2_565
H27A H41 3.3340 no 2_565
H27A H42C 3.5617 no 2_565
H27A H59 3.3570 no 2_565
H27A H81B 2.5355 no 2_565
H27B C17 2.9598 no 2_665
H27B C18 3.4082 no 2_665
H27B C59 3.2722 no 2_565
H27B C60 3.4327 no 2_565
H27B C63 3.3270 no 2_565
H27B H17 2.5601 no 2_665
H27B H18 3.3684 no 2_665
H27B H40 3.4027 no 2_565
H27B H59 2.9507 no 2_565
H27B H63B 3.1743 no 2_565
H27B H63C 2.9419 no 2_565
H27B H81B 3.5329 no 2_565
H27C C81 2.9882 no 2_565
H27C C82 3.1735 no 2_565
H27C C96 3.5298 no 2_566
H27C H63B 3.4921 no 2_565
H27C H96A 3.5194 no 2_566
H27C H96B 3.3782 no 2_566
H27C H96C 3.1209 no 2_566
H27C H81B 2.2837 no 2_565
H27C H82 2.4811 no 2_565
H30 C19 3.1943 no 2_665
H30 H19A 3.5607 no 2_665
H30 H19B 3.2777 no 2_665
H30 H19C 2.3785 no 2_665
H30 H94A 3.3504 no 2_566
H30 H96A 3.5737 no 2_566
H30 H96B 2.8458 no 2_566
H31 C19 3.3125 no 2_665
H31 C94 3.5810 no 2_566
H31 H19A 3.1136 no 2_665
H31 H19B 3.2259 no 2_665
H31 H19C 3.0406 no 2_665
H31 H94A 3.0174 no 2_566
H31 H94B 3.2027 no 2_566
H33 C51 3.4763 no 2_566
H33 C52 3.2280 no 2_566
H33 C53 3.4792 no 2_566
H33 C74 3.2468 no 2_566
H33 C75 3.1999 no 2_566
H33 H52 3.4128 no 2_566
H33 H74 2.8166 no 2_566
H33 H75 2.7115 no 2_566
H34 C75 3.2979 no 2_566
H34 H75 2.6381 no 2_566
H34 H79B 3.0929 no 2_566
H35A C64 3.3784 no 1_565
H35A H64A 2.7454 no 1_565
H35A H64B 3.3338 no 1_565
H35A H64B 3.0289 no 2_566
H35A H64C 3.5623 no 1_565
H35A H92A 3.0019 no 2_566
H35B C54 3.2255 no 2_566
H35B H54 3.0190 no 2_566
H35B H56A 3.5012 no 2_566
H35B H64A 3.2657 no 1_565
H35B H64B 3.5919 no 2_566
H35B H64C 3.4360 no 1_565
H35C C45 3.3048 no 2_566
H35C C46 3.3195 no 2_566
H35C C54 3.4839 no 2_566
H35C C55 3.4589 no 2_566
H35C C64 3.5396 no 2_566
H35C H45 3.3663 no 2_566
H35C H64B 2.8892 no 2_566
H35C H74 3.3594 no 2_566
H37 C72 3.5077 no 1_465
H37 C96 3.3411 no 2_566
H37 H72A 3.4983 no 1_465
H37 H72C 2.8474 no 1_465
H37 H94A 2.9660 no 2_566
H37 H95B 3.3562 no 2_566
H37 H96B 2.4490 no 2_566
H38 C72 3.4704 no 1_465
H38 C85 3.1811 no 2_565
H38 H72A 3.3096 no 1_465
H38 H72C 2.7627 no 1_465
H38 H79A 3.5958 no 2_566
H38 H85 2.7057 no 2_565
H38 H95B 3.5303 no 2_566
H40 C27 3.3383 no 2_565
H40 H26B 3.3626 no 1_455
H40 H27A 2.4785 no 2_565
H40 H27B 3.4027 no 2_565
H41 H27A 3.3340 no 2_565
H41 H79B 3.5286 no 2_566
H42A C13 3.4381 no 2_565
H42A C14 2.9737 no 2_565
H42A C15 2.8827 no 2_565
H42A C16 3.2503 no 2_565
H42A C85 3.5662 no 2_565
H42A H8 3.0599 no 2_565
H42A H14 3.2736 no 2_565
H42A H15 3.1537 no 2_565
H42A H85 2.6223 no 2_565
H42B C15 3.5174 no 2_565
H42B C16 3.5367 no 2_565
H42B H15 3.5454 no 2_565
H42B H19A 3.0240 no 2_565
H42B H24 3.5495 no 1_455
H42B H79A 3.4532 no 2_566
H42B H85 3.4835 no 2_565
H42C C16 3.4464 no 2_565
H42C C17 3.5521 no 2_565
H42C C24 3.4929 no 1_455
H42C H8 3.1417 no 2_565
H42C H19A 3.5615 no 2_565
H42C H24 3.1007 no 1_455
H42C H25 3.5885 no 1_455
H42C H27A 3.5617 no 2_565
H45 C91 3.5372 no 2_556
H45 C92 3.5090 no 2_556
H45 H35C 3.3663 no 2_566
H45 H91C 3.0215 no 2_556
H45 H92B 2.7245 no 2_556
H47 H90A 3.2465 no .
H51 H79B 3.2674 no 2_566
H52 C76 3.5003 no 2_566
H52 H4 3.1023 no 2_566
H52 H33 3.4128 no 2_566
H52 H79B 2.9610 no 2_566
H54 C26 3.5703 no 1_455
H54 H26C 2.8311 no 1_455
H54 H35B 3.0190 no 2_566
H55 C91 3.1316 no 2_556
H55 H26C 2.9983 no 1_455
H55 H91A 2.9378 no 2_556
H55 H91C 2.4718 no 2_556
H56A C24 3.4273 no 2_566
H56A C31 3.4908 no 2_566
H56A C32 3.3362 no 2_566
H56A C33 3.4876 no 2_566
H56A H3 2.7228 no 2_566
H56A H24 3.0955 no 2_566
H56A H26A 3.3858 no 2_566
H56A H35B 3.5012 no 2_566
H56B C23 3.3370 no 2_566
H56B C24 3.4690 no 2_566
H56B C26 3.0609 no 2_566
H56B C77 3.4439 no 2_566
H56B H3 3.4705 no 2_566
H56B H24 3.2926 no 2_566
H56B H26A 2.1924 no 2_566
H56B H26C 3.5760 no 2_566
H56B H77 2.9916 no 2_566
H56C C3 2.8145 no 2_566
H56C C4 3.0332 no 2_566
H56C C77 3.3764 no 2_566
H56C H3 2.1922 no 2_566
H56C H4 2.6808 no 2_566
H56C H26A 3.3843 no 2_566
H56C H77 3.3668 no 2_566
H58 C23 3.5496 no 1_455
H58 C26 3.1596 no 1_455
H58 H26B 2.5553 no 1_455
H58 H26C 3.1043 no 1_455
H59 C21 3.2381 no 1_455
H59 C22 2.8700 no 1_455
H59 C23 3.1288 no 1_455
H59 C27 3.5235 no 2_565
H59 H22 3.0289 no 1_455
H59 H26B 3.5455 no 1_455
H59 H27A 3.3570 no 2_565
H59 H27B 2.9507 no 2_565
H61 Cl3 3.5221 no .
H61 C93 3.3743 no 2_556
H61 H92B 3.5858 no 2_556
H61 H93B 2.4613 no 2_556
H61 H95A 3.4661 no 2_556
H62 Cl3 2.9969 no .
H62 C90 3.4879 no .
H62 H90A 3.0021 no .
H62 H92B 3.3406 no 2_556
H63A C88 3.3243 no 2_555
H63A C93 3.5160 no 2_556
H63A H87 3.5355 no 2_555
H63A H88 2.7056 no 2_555
H63A H93A 3.4736 no 2_556
H63A H93B 2.6828 no 2_556
H63B C96 3.3736 no 1_554
H63B H19B 3.4411 no 1_455
H63B H27B 3.1743 no 2_565
H63B H27C 3.4921 no 2_565
H63B H88 3.2135 no 2_555
H63B H96A 2.6580 no 1_554
H63B H96C 3.2164 no 1_554
H63C C13 3.3056 no 1_455
H63C C14 3.3659 no 1_455
H63C C15 3.3800 no 1_455
H63C C16 3.3677 no 1_455
H63C C17 3.2589 no 1_455
H63C C18 3.2301 no 1_455
H63C C21 3.4619 no 1_455
H63C H21 3.3181 no 1_455
H63C H27B 2.9419 no 2_565
H63C H88 3.5334 no 2_555
H64A Cl3 3.4774 no .
H64A C35 3.4466 no 1_545
H64A H35A 2.7454 no 1_545
H64A H35B 3.2657 no 1_545
H64A H90A 3.4251 no .
H64A H92A 3.5517 no 2_556
H64A H92B 2.8745 no 2_556
H64B C35 3.3348 no 2_566
H64B H35A 3.3338 no 1_545
H64B H35A 3.0289 no 2_566
H64B H35B 3.5919 no 2_566
H64B H35C 2.8892 no 2_566
H64B H64B 2.8126 no 2_556
H64C H35A 3.5623 no 1_545
H64C H35B 3.4360 no 1_545
H67 C87 3.5986 no 2_655
H67 H86 3.4138 no 2_655
H67 H87 2.9622 no 2_655
H68 C86 2.9908 no 2_655
H68 C87 3.2057 no 2_655
H68 C93 3.4030 no 2_656
H68 H86 2.8091 no 2_655
H68 H87 3.1835 no 2_655
H68 H93A 2.4180 no 2_656
H68 H95B 3.3614 no 2_656
H70 C70 3.4088 no 2_656
H70 C71 2.9399 no 2_656
H70 C74 3.5903 no 2_656
H70 H70 3.0817 no 2_656
H70 H71 2.1286 no 2_656
H70 H74 3.5144 no 2_656
H71 C70 2.9574 no 2_656
H71 C71 3.4545 no 2_656
H71 H70 2.1286 no 2_656
H71 H71 3.1499 no 2_656
H72A C38 3.5637 no 1_645
H72A C74 3.5140 no 2_656
H72A C75 2.8215 no 2_656
H72A C76 3.3122 no 2_656
H72A C79 3.5911 no 2_656
H72A H37 3.4983 no 1_645
H72A H38 3.3096 no 1_645
H72A H75 2.5017 no 2_656
H72A H79A 2.9515 no 2_656
H72B C75 3.3894 no 2_656
H72B C92 3.4340 no 2_656
H72B H74 3.3698 no 2_656
H72B H75 2.9061 no 2_656
H72B H92A 2.6478 no 2_656
H72B H93A 3.2611 no 2_656
H72B H94A 3.1168 no 2_656
H72C C37 3.3141 no 1_645
H72C C38 3.2686 no 1_645
H72C C93 3.3483 no 2_656
H72C C94 3.3703 no 2_656
H72C H37 2.8474 no 1_645
H72C H38 2.7627 no 1_645
H72C H92A 3.3775 no 2_656
H72C H93A 2.7284 no 2_656
H72C H94A 2.7981 no 2_656
H72C H95B 3.0495 no 2_656
H74 C33 3.4384 no 2_566
H74 H33 2.8166 no 2_566
H74 H35C 3.3594 no 2_566
H74 H70 3.5144 no 2_656
H74 H72B 3.3698 no 2_656
H75 C33 2.8403 no 2_566
H75 C34 2.8024 no 2_566
H75 C72 3.1271 no 2_656
H75 H33 2.7115 no 2_566
H75 H34 2.6381 no 2_566
H75 H72A 2.5017 no 2_656
H75 H72B 2.9061 no 2_656
H77 C56 3.5650 no 2_566
H77 H56B 2.9916 no 2_566
H77 H56C 3.3668 no 2_566
H78 H91B 3.5283 no 2_656
H79A C37 3.4288 no 2_566
H79A C38 3.1787 no 2_566
H79A C39 3.0877 no 2_566
H79A C40 3.2382 no 2_566
H79A C41 3.4928 no 2_566
H79A H26B 3.5604 no 2_666
H79A H38 3.5958 no 2_566
H79A H42B 3.4532 no 2_566
H79A H72A 2.9515 no 2_656
H79B C36 3.5885 no 2_566
H79B C40 3.5324 no 2_566
H79B C41 3.3292 no 2_566
H79B C51 3.1148 no 2_566
H79B C52 2.9240 no 2_566
H79B C53 3.4910 no 2_566
H79B H26B 3.0157 no 2_666
H79B H34 3.0929 no 2_566
H79B H41 3.5286 no 2_566
H79B H51 3.2674 no 2_566
H79B H52 2.9610 no 2_566
H79C C26 3.1176 no 2_666
H79C H26A 2.9111 no 2_666
H79C H26B 2.4593 no 2_666
H85 C38 3.4204 no 2_565
H85 C42 3.3790 no 2_565
H85 H38 2.7057 no 2_565
H85 H42A 2.6223 no 2_565
H85 H42B 3.4835 no 2_565
H86 Cl2 2.9982 no 2_655
H86 C68 3.4567 no 2_655
H86 C90 3.4662 no 2_655
H86 H67 3.4138 no 2_655
H86 H68 2.8091 no 2_655
H86 H90B 2.8714 no 2_655
H87 Cl1 2.8665 no 2_655
H87 C14 3.4899 no 2_655
H87 H14 2.8976 no 2_655
H87 H15 3.5833 no 2_655
H87 H63A 3.5355 no 2_555
H87 H67 2.9622 no 2_655
H87 H68 3.1835 no 2_655
H88 C15 3.2184 no 2_655
H88 C63 3.3122 no 2_555
H88 H15 2.7408 no 2_655
H88 H63A 2.7056 no 2_555
H88 H63B 3.2135 no 2_555
H88 H63C 3.5334 no 2_555
H88 H90B 3.2651 no .
H89 Cl3 3.1500 no .
H89 C90 3.4947 no .
H89 H90B 2.8664 no .
H89 H95A 3.3327 no 1_554
H89 H95B 3.5391 no 1_554
H89 H96C 3.1340 no 1_554
H90A Cl1 3.1201 no .
H90A C43 3.5493 no .
H90A C44 3.5948 no .
H90A C45 3.2782 no .
H90A C46 2.9515 no .
H90A C47 2.9282 no .
H90A C48 3.2858 no .
H90A H47 3.2465 no .
H90A H62 3.0021 no .
H90A H64A 3.4251 no .
H90B Cl1 3.0397 no .
H90B C88 3.2873 no .
H90B C89 3.0584 no .
H90B H15 3.2557 no 2_655
H90B H86 2.8714 no 2_655
H90B H88 3.2651 no .
H90B H89 2.8664 no .
H91A C22 3.5356 no 2_656
H91A C58 3.4968 no 2_556
H91A C59 3.3764 no 2_556
H91A C60 3.3668 no 2_556
H91A C61 3.4860 no 2_556
H91A H22 2.6695 no 2_656
H91A H55 2.9378 no 2_556
H91B C66 3.4174 no 2_656
H91B C67 3.3186 no 2_656
H91B C68 3.2006 no 2_656
H91B C69 3.1803 no 2_656
H91B C70 3.1651 no 2_656
H91B C71 3.2734 no 2_656
H91B H22 3.3258 no 2_656
H91B H78 3.5283 no 2_656
H91C C55 3.3735 no 2_556
H91C H45 3.0215 no 2_556
H91C H55 2.4718 no 2_556
H92A C69 3.5625 no 2_656
H92A C72 3.3009 no 2_656
H92A H35A 3.0019 no 2_566
H92A H64A 3.5517 no 2_556
H92A H72B 2.6478 no 2_656
H92A H72C 3.3775 no 2_656
H92B Cl3 3.4158 no 2_556
H92B C45 3.4559 no 2_556
H92B C61 3.5957 no 2_556
H92B C62 3.4407 no 2_556
H92B H45 2.7245 no 2_556
H92B H61 3.5858 no 2_556
H92B H62 3.3406 no 2_556
H92B H64A 2.8745 no 2_556
H93A C68 2.8347 no 2_656
H93A C69 3.1962 no 2_656
H93A C72 3.2066 no 2_656
H93A H63A 3.4736 no 2_556
H93A H68 2.4180 no 2_656
H93A H72B 3.2611 no 2_656
H93A H72C 2.7284 no 2_656
H93B C60 3.2095 no 2_556
H93B C61 2.7978 no 2_556
H93B C62 3.5902 no 2_556
H93B C63 3.3459 no 2_556
H93B H61 2.4613 no 2_556
H93B H63A 2.6828 no 2_556
H94A C30 3.3240 no 2_566
H94A C31 3.1307 no 2_566
H94A C72 3.4041 no 2_656
H94A H30 3.3504 no 2_566
H94A H31 3.0174 no 2_566
H94A H37 2.9660 no 2_566
H94A H72B 3.1168 no 2_656
H94A H72C 2.7981 no 2_656
H94B Cl3 2.7594 no 2_556
H94B H19B 3.0675 no 1_456
H94B H31 3.2027 no 2_566
H95A C89 3.3851 no 1_556
H95A H61 3.4661 no 2_556
H95A H89 3.3327 no 1_556
H95B C84 3.2306 no 1_556
H95B C85 3.5166 no 1_556
H95B C88 3.4781 no 1_556
H95B C89 3.2096 no 1_556
H95B H37 3.3562 no 2_566
H95B H38 3.5303 no 2_566
H95B H68 3.3614 no 2_656
H95B H72C 3.0495 no 2_656
H95B H89 3.5391 no 1_556
H96A C19 3.4491 no 1_456
H96A H19B 2.6609 no 1_456
H96A H19C 3.4460 no 1_456
H96A H27C 3.5194 no 2_566
H96A H30 3.5737 no 2_566
H96A H63B 2.6580 no 1_556
H96B C10 3.3858 no 2_566
H96B C30 3.3309 no 2_566
H96B C37 3.2016 no 2_566
H96B H10 2.6477 no 2_566
H96B H19B 3.5788 no 1_456
H96B H27C 3.3782 no 2_566
H96B H30 2.8458 no 2_566
H96B H37 2.4490 no 2_566
H96B H82 3.1827 no 1_556
H96C C82 3.0734 no 1_556
H96C C83 3.1543 no 1_556
H96C C84 3.1887 no 1_556
H96C C89 3.2578 no 1_556
H96C H10 3.4295 no 2_566
H96C H27C 3.1209 no 2_566
H96C H63B 3.2164 no 1_556
H96C H89 3.1340 no 1_556
H96C H82 2.3207 no 1_556
H81B C27 2.8340 no 2_565
H81B H27A 2.5355 no 2_565
H81B H27B 3.5329 no 2_565
H81B H27C 2.2837 no 2_565
H82 C27 3.4338 no 2_565
H82 C96 3.1530 no 1_554
H82 H10 3.1701 no 2_565
H82 H27C 2.4811 no 2_565
H82 H96B 3.1827 no 1_554
H82 H96C 2.3207 no 1_554

loop_
_geom_torsion_atom_site_label_1
_geom_torsion_atom_site_label_2
_geom_torsion_atom_site_label_3
_geom_torsion_atom_site_label_4
_geom_torsion
_geom_torsion_publ_flag
Cl1 Pd1 C1 N2 114.4(4) no
Cl1 Pd1 C1 N5 -55.0(4) no
Cl1 Pd1 C82 C81 -176.75(15) no
Cl1 Pd1 C82 C83 -3.2(6) no
Cl1 Pd1 C83 C82 177.5(5) no
Cl1 Pd1 C83 C84 20.5(10) no
C1 Pd1 C81 C82 173.2(3) no
C81 Pd1 C1 N2 -61.2(4) no
C81 Pd1 C1 N5 129.3(4) no
C1 Pd1 C82 C81 -10.2(7) no
C1 Pd1 C82 C83 163.3(3) no
C82 Pd1 C1 N2 -55.1(6) no
C82 Pd1 C1 N5 135.5(5) no
C81 Pd1 C82 C81 -0.0(4) no
C81 Pd1 C82 C83 173.5(8) no
C82 Pd1 C81 C82 -0.0(4) no
C81 Pd1 C83 C82 -4.1(4) no
C81 Pd1 C83 C84 -161.0(11) no
C83 Pd1 C81 C82 3.9(4) no
C82 Pd1 C83 C82 -0.0(5) no
C82 Pd1 C83 C84 -157.0(14) no
C83 Pd1 C82 C81 -173.5(9) no
C83 Pd1 C82 C83 0.0(6) no
C1 N2 C3 C4 -0.4(5) no
C3 N2 C1 Pd1 -172.3(4) no
C3 N2 C1 N5 -0.5(5) no
C1 N2 C6 C7 -75.5(6) no
C1 N2 C6 C11 102.1(5) no
C6 N2 C1 Pd1 14.3(6) no
C6 N2 C1 N5 -173.9(4) no
C3 N2 C6 C7 112.2(5) no
C3 N2 C6 C11 -70.2(7) no
C6 N2 C3 C4 172.6(4) no
C1 N5 C4 C3 -1.5(6) no
C4 N5 C1 Pd1 172.2(4) no
C4 N5 C1 N2 1.2(5) no
C1 N5 C43 C44 -65.2(6) no
C1 N5 C43 C48 117.9(5) no
C43 N5 C1 Pd1 -13.6(7) no
C43 N5 C1 N2 175.4(4) no
C4 N5 C43 C44 108.3(6) no
C4 N5 C43 C48 -68.6(6) no
C43 N5 C4 C3 -175.8(4) no
N2 C3 C4 N5 1.1(5) no
N2 C6 C7 C8 173.1(5) no
N2 C6 C7 C12 -8.8(8) no
N2 C6 C11 C10 -174.5(5) no
N2 C6 C11 C28 8.4(8) no
C7 C6 C11 C10 3.0(9) no
C7 C6 C11 C28 -174.1(5) no
C11 C6 C7 C8 -4.4(8) no
C11 C6 C7 C12 173.8(5) no
C6 C7 C8 C9 2.6(9) no
C6 C7 C12 C13 173.5(5) no
C6 C7 C12 C20 -60.4(7) no
C8 C7 C12 C13 -8.5(8) no
C8 C7 C12 C20 117.7(6) no
C12 C7 C8 C9 -175.5(5) no
C7 C8 C9 C10 0.3(9) no
C7 C8 C9 C27 -180.0(5) no
C8 C9 C10 C11 -1.8(9) no
C27 C9 C10 C11 178.5(6) no
C9 C10 C11 C6 0.2(9) no
C9 C10 C11 C28 177.3(5) no
C6 C11 C28 C29 89.3(6) no
C6 C11 C28 C36 -143.1(5) no
C10 C11 C28 C29 -87.8(6) no
C10 C11 C28 C36 39.9(7) no
C7 C12 C13 C14 -109.3(5) no
C7 C12 C13 C18 72.8(7) no
C7 C12 C20 C21 149.5(4) no
C7 C12 C20 C25 -32.1(7) no
C13 C12 C20 C21 -82.0(6) no
C13 C12 C20 C25 96.4(5) no
C20 C12 C13 C14 123.9(5) no
C20 C12 C13 C18 -54.0(6) no
C12 C13 C14 C15 -178.3(4) no
C12 C13 C18 C17 179.1(5) no
C14 C13 C18 C17 1.2(8) no
C18 C13 C14 C15 -0.3(8) no
C13 C14 C15 C16 -1.5(9) no
C14 C15 C16 C17 2.5(8) no
C14 C15 C16 C19 -178.4(5) no
C15 C16 C17 C18 -1.6(8) no
C19 C16 C17 C18 179.3(5) no
C16 C17 C18 C13 -0.2(9) no
C12 C20 C21 C22 177.8(5) no
C12 C20 C25 C24 -179.3(5) no
C21 C20 C25 C24 -0.9(9) no
C25 C20 C21 C22 -0.7(8) no
C20 C21 C22 C23 2.4(11) no
C21 C22 C23 C24 -2.4(13) no
C21 C22 C23 C26 177.1(7) no
C22 C23 C24 C25 0.7(13) no
C26 C23 C24 C25 -178.7(8) no
C23 C24 C25 C20 0.9(11) no
C11 C28 C29 C30 28.5(6) no
C11 C28 C29 C34 -152.9(4) no
C11 C28 C36 C37 -91.2(6) no
C11 C28 C36 C41 88.7(6) no
C29 C28 C36 C37 36.6(6) no
C29 C28 C36 C41 -143.5(4) no
C36 C28 C29 C30 -99.6(5) no
C36 C28 C29 C34 79.0(6) no
C28 C29 C30 C31 176.4(4) no
C28 C29 C34 C33 -176.7(4) no
C30 C29 C34 C33 2.0(8) no
C34 C29 C30 C31 -2.2(8) no
C29 C30 C31 C32 0.2(9) no
C30 C31 C32 C33 2.2(9) no
C30 C31 C32 C35 -177.4(5) no
C31 C32 C33 C34 -2.5(9) no
C35 C32 C33 C34 177.1(6) no
C32 C33 C34 C29 0.4(9) no
C28 C36 C37 C38 178.6(5) no
C28 C36 C41 C40 -179.2(4) no
C37 C36 C41 C40 0.7(7) no
C41 C36 C37 C38 -1.2(8) no
C36 C37 C38 C39 0.9(10) no
C37 C38 C39 C40 -0.0(10) no
C37 C38 C39 C42 -179.6(6) no
C38 C39 C40 C41 -0.6(9) no
C42 C39 C40 C41 179.1(5) no
C39 C40 C41 C36 0.2(8) no
N5 C43 C44 C45 -178.8(4) no
N5 C43 C44 C49 -4.1(8) no
N5 C43 C48 C47 179.8(4) no
N5 C43 C48 C65 2.6(8) no
C44 C43 C48 C47 3.1(8) no
C44 C43 C48 C65 -174.1(5) no
C48 C43 C44 C45 -2.0(8) no
C48 C43 C44 C49 172.7(5) no
C43 C44 C45 C46 0.3(9) no
C43 C44 C49 C50 -102.8(6) no
C43 C44 C49 C57 129.3(6) no
C45 C44 C49 C50 71.8(7) no
C45 C44 C49 C57 -56.1(7) no
C49 C44 C45 C46 -174.7(5) no
C44 C45 C46 C47 0.2(11) no
C44 C45 C46 C64 177.8(6) no
C45 C46 C47 C48 0.9(12) no
C64 C46 C47 C48 -176.7(8) no
C46 C47 C48 C43 -2.5(10) no
C46 C47 C48 C65 174.8(7) no
C43 C48 C65 C66 -148.6(5) no
C43 C48 C65 C73 85.0(7) no
C47 C48 C65 C66 34.3(8) no
C47 C48 C65 C73 -92.1(7) no
C44 C49 C50 C51 91.7(6) no
C44 C49 C50 C55 -84.5(7) no
C44 C49 C57 C58 165.4(5) no
C44 C49 C57 C62 -18.6(8) no
C50 C49 C57 C58 40.9(8) no
C50 C49 C57 C62 -143.1(5) no
C57 C49 C50 C51 -140.0(5) no
C57 C49 C50 C55 43.8(7) no
C49 C50 C51 C52 -177.1(5) no
C49 C50 C55 C54 176.8(5) no
C51 C50 C55 C54 0.5(9) no
C55 C50 C51 C52 -0.7(10) no
C50 C51 C52 C53 -0.2(11) no
C51 C52 C53 C54 1.2(11) no
C51 C52 C53 C56 178.1(6) no
C52 C53 C54 C55 -1.4(10) no
C56 C53 C54 C55 -178.3(6) no
C53 C54 C55 C50 0.5(10) no
C49 C57 C58 C59 176.7(5) no
C49 C57 C62 C61 -177.5(6) no
C58 C57 C62 C61 -1.4(10) no
C62 C57 C58 C59 0.5(10) no
C57 C58 C59 C60 1.2(11) no
C58 C59 C60 C61 -1.9(11) no
C58 C59 C60 C63 177.0(6) no
C59 C60 C61 C62 1.0(12) no
C63 C60 C61 C62 -177.9(7) no
C60 C61 C62 C57 0.7(12) no
C48 C65 C66 C67 86.3(8) no
C48 C65 C66 C71 -97.5(8) no
C48 C65 C73 C74 23.8(8) no
C48 C65 C73 C78 -154.0(5) no
C66 C65 C73 C74 -103.8(7) no
C66 C65 C73 C78 78.5(8) no
C73 C65 C66 C67 -148.2(7) no
C73 C65 C66 C71 28.0(10) no
C65 C66 C67 C68 -179.1(7) no
C65 C66 C71 C70 179.2(9) no
C67 C66 C71 C70 -4.5(17) no
C71 C66 C67 C68 4.5(14) no
C66 C67 C68 C69 -0.9(14) no
C67 C68 C69 C70 -2.8(15) no
C67 C68 C69 C72 179.9(8) no
C68 C69 C70 C71 3(2) no
C72 C69 C70 C71 -179.9(11) no
C69 C70 C71 C66 1(3) no
C65 C73 C74 C75 -178.3(6) no
C65 C73 C78 C77 178.4(6) no
C74 C73 C78 C77 0.4(12) no
C78 C73 C74 C75 -0.5(11) no
C73 C74 C75 C76 -1.5(13) no
C74 C75 C76 C77 3.3(15) no
C74 C75 C76 C79 178.6(8) no
C75 C76 C77 C78 -3.4(17) no
C79 C76 C77 C78 -178.7(10) no
C76 C77 C78 C73 1.5(17) no
Pd1 C81 C82 Pd1 -0.000(12) no
Pd1 C81 C82 C83 -12.2(13) no
Pd1 C82 C83 Pd1 0.000(12) no
Pd1 C82 C83 C84 137(3) no
C81 C82 C83 Pd1 11.9(16) no
C81 C82 C83 C84 149(2) no
Pd1 C83 C84 C85 -107.7(9) no
Pd1 C83 C84 C89 68.4(12) no
C82 C83 C84 C85 128(3) no
C82 C83 C84 C89 -56(3) no
C83 C84 C85 C86 176.4(8) no
C83 C84 C89 C88 -175.8(9) no
C85 C84 C89 C88 0.0(9) no
C89 C84 C85 C86 -0.0(9) no
C84 C85 C86 C87 0.0(9) no
C85 C86 C87 C88 -0.0(11) no
C86 C87 C88 C89 0.0(14) no
C87 C88 C89 C84 -0.0(13) no
C91 C92 C93 C94 173.6(19) no
C92 C93 C94 C95 -178(3) no
C93 C94 C95 C96 179(4) no
